data_7700591
loop_
_publ_author_name
'Nakajima, Takayuki'
'Nakamae, Kanako'
'Hatano, Rika'
'Imai, Kaho'
'Harada, Masafumi'
'Ura, Yasuyuki'
'Tanase, Tomoaki'

_publ_section_title
;
 Tetra-, hexa- and octanuclear copper hydride complexes supported by
 tridentate phosphine ligands.
;
_journal_issue 32
_journal_name_full 'Dalton transactions (Cambridge, England : 2003)'
_journal_page_first 12050
_journal_page_last 12059
_journal_paper_doi 10.1039/c9dt02467k
_journal_volume 48
_journal_year 2019
_chemical_formula_moiety 'C117.5 H136 Cu6 F6 O7 P10'
_chemical_formula_sum 'C117.5 H136 Cu6 F6 O7 P10'
_chemical_formula_weight 2465.37
_space_group_crystal_system triclinic
_space_group_IT_number 2
_space_group_name_Hall '-P 1'
_space_group_name_H-M_alt 'P -1'
_symmetry_space_group_name_Hall '-P 1'
_symmetry_space_group_name_H-M 'P -1'
_atom_sites_solution_hydrogens geom
_atom_sites_solution_primary direct
_atom_sites_solution_secondary difmap
_audit_update_record
;
2019-07-13 deposited with the CCDC.    2019-07-18 downloaded from the CCDC.
;
_cell_angle_alpha 71.1310(10)
_cell_angle_beta 75.3920(12)
_cell_angle_gamma 85.4520(15)
_cell_formula_units_Z 2
_cell_length_a 16.314(7)
_cell_length_b 16.336(7)
_cell_length_c 24.1209(10)
_cell_measurement_reflns_used 15510
_cell_measurement_temperature 153
_cell_measurement_theta_max 27.50
_cell_measurement_theta_min 3.20
_cell_volume 5886(4)
_computing_cell_refinement 'CrystalClear-SM Expert 2.0 r16'
_computing_data_collection 'CrystalClear-SM Expert 2.0 r16 (Rigaku, 2014)'
_computing_data_reduction 'CrystalClear-SM Expert 2.0 r16'
_computing_molecular_graphics 'CrystalStructure 4.2.5'
_computing_publication_material 'CrystalStructure 4.2.5 (Rigaku, 2017)'
_computing_structure_refinement 'SHELXL Version 2014/7 (Sheldrick, 2008)'
_computing_structure_solution 'SIR92 (Altomare, et al., 1994)'
_diffrn_ambient_temperature 153
_diffrn_detector_area_resol_mean 7.111
_diffrn_measured_fraction_theta_full 0.984
_diffrn_measured_fraction_theta_max 0.965
_diffrn_measurement_device_type 'Rigaku Saturn724'
_diffrn_measurement_method \w
_diffrn_radiation_type 'Mo K\a'
_diffrn_radiation_wavelength 0.71075
_diffrn_reflns_av_R_equivalents 0.0375
_diffrn_reflns_Laue_measured_fraction_full 0.984
_diffrn_reflns_Laue_measured_fraction_max 0.965
_diffrn_reflns_limit_h_max 21
_diffrn_reflns_limit_h_min -21
_diffrn_reflns_limit_k_max 20
_diffrn_reflns_limit_k_min -20
_diffrn_reflns_limit_l_max 31
_diffrn_reflns_limit_l_min -31
_diffrn_reflns_number 56194
_diffrn_reflns_point_group_measured_fraction_full 0.984
_diffrn_reflns_point_group_measured_fraction_max 0.965
_diffrn_reflns_theta_full 25.242
_diffrn_reflns_theta_max 27.545
_diffrn_reflns_theta_min 3.155
_diffrn_standards_number 0
_exptl_absorpt_coefficient_mu 1.262
_exptl_absorpt_correction_T_max 0.948
_exptl_absorpt_correction_T_min 0.760
_exptl_absorpt_correction_type multi-scan
_exptl_absorpt_process_details 'REQAB (Rigaku, 1998)'
_exptl_crystal_colour colorless
_exptl_crystal_density_diffrn 1.391
_exptl_crystal_density_method 'not measured'
_exptl_crystal_description block
_exptl_crystal_F_000 2550.00
_exptl_crystal_size_max 0.154
_exptl_crystal_size_mid 0.120
_exptl_crystal_size_min 0.042
_refine_diff_density_max 2.31
_refine_diff_density_min -0.91
_refine_ls_extinction_method none
_refine_ls_goodness_of_fit_ref 1.047
_refine_ls_hydrogen_treatment constr
_refine_ls_number_parameters 1360
_refine_ls_number_reflns 26224
_refine_ls_number_restraints 49
_refine_ls_R_factor_all 0.0800
_refine_ls_R_factor_gt 0.0655
_refine_ls_shift/su_max 0.001
_refine_ls_structure_factor_coef Fsqd
_refine_ls_weighting_details 'w = 1/[\s^2^(Fo^2^)+(0.1054P)^2^+16.2022P] where P=(Fo^2^+2Fc^2^)/3'
_refine_ls_weighting_scheme calc
_refine_ls_wR_factor_gt 0.1955
_refine_ls_wR_factor_ref 0.2082
_reflns_Friedel_coverage 0.000
_reflns_number_gt 19674
_reflns_number_total 26224
_reflns_threshold_expression F^2^>2.0\s(F^2^)
_cod_data_source_file c9dt02467k2.cif
_cod_data_source_block '[Cu6H5(dpmp)3](PF6)'
_cod_depositor_comments 'Adding full bibliography for 7700591--7700594.cif.'
_cod_database_code 7700591

loop_
_space_group_symop_id
_space_group_symop_operation_xyz
1 +X,+Y,+Z
2 -X,-Y,-Z

loop_
_atom_site_label
_atom_site_type_symbol
_atom_site_fract_x
_atom_site_fract_y
_atom_site_fract_z
_atom_site_U_iso_or_equiv
_atom_site_adp_type
_atom_site_occupancy
_atom_site_site_symmetry_order
_atom_site_calc_flag
_atom_site_refinement_flags_posn
_atom_site_refinement_flags_adp
_atom_site_refinement_flags_occupancy
_atom_site_disorder_assembly
_atom_site_disorder_group
Cu1 Cu 0.79816(3) 0.33646(4) 0.32748(2) 0.02857(13) Uani 1 1 d . . . . .
Cu2 Cu 0.76240(4) 0.24435(4) 0.27428(3) 0.03137(14) Uani 1 1 d . . . . .
Cu3 Cu 0.85037(3) 0.37155(4) 0.21878(2) 0.02994(13) Uani 1 1 d . . . . .
Cu4 Cu 0.71993(3) 0.47675(3) 0.27277(2) 0.02660(13) Uani 1 1 d . . . . .
Cu5 Cu 0.62896(3) 0.32966(3) 0.31397(2) 0.02623(13) Uani 1 1 d . . . . .
Cu6 Cu 0.69948(3) 0.39659(4) 0.19578(2) 0.02711(13) Uani 1 1 d . . . . .
P1 P 0.84294(7) 0.38499(8) 0.39052(5) 0.0300(2) Uani 1 1 d . . . . .
P2 P 0.68895(7) 0.49255(7) 0.36733(5) 0.0256(2) Uani 1 1 d . . . . .
P3 P 0.55925(7) 0.34817(7) 0.40268(5) 0.0264(2) Uani 1 1 d . . . . .
P4 P 0.71265(8) 0.11239(8) 0.29884(6) 0.0321(3) Uani 1 1 d . . . . .
P5 P 0.55715(7) 0.22671(7) 0.29758(5) 0.0277(2) Uani 1 1 d . . . . .
P6 P 0.59567(7) 0.34430(8) 0.16822(5) 0.0289(2) Uani 1 1 d . . . . .
P7 P 0.93784(7) 0.42157(8) 0.12992(5) 0.0286(2) Uani 1 1 d . . . . .
P8 P 0.76966(7) 0.50596(8) 0.11564(5) 0.0275(2) Uani 1 1 d . . . . .
P9 P 0.74804(7) 0.61091(7) 0.20413(5) 0.0259(2) Uani 1 1 d . . . . .
P10 P 1.22689(10) 0.74532(11) 0.22565(7) 0.0491(4) Uani 1 1 d . . . . .
F1 F 1.2839(3) 0.7001(4) 0.2716(3) 0.1020(17) Uani 1 1 d . . . . .
F2 F 1.1692(3) 0.7897(4) 0.1800(2) 0.1023(18) Uani 1 1 d . . . . .
F3 F 1.2855(16) 0.7117(16) 0.1740(9) 0.143(8) Uani 0.4911 1 d . U P A 1
F4 F 1.2814(15) 0.8321(9) 0.1999(10) 0.114(6) Uani 0.4911 1 d . U P A 1
F5 F 1.1700(18) 0.776(2) 0.2738(7) 0.143(8) Uani 0.4911 1 d . U P A 1
F6 F 1.2184(16) 0.6538(12) 0.2192(12) 0.135(7) Uani 0.5089 1 d . U P A 1
F7 F 1.1733(14) 0.6642(13) 0.2460(11) 0.118(6) Uani 0.4911 1 d . U P A 2
F8 F 1.3068(7) 0.776(2) 0.1787(7) 0.155(9) Uani 0.5089 1 d . U P A 2
F9 F 1.2240(18) 0.8286(11) 0.2446(13) 0.135(6) Uani 0.5089 1 d . U P A 2
F10 F 1.1431(8) 0.7124(17) 0.2784(8) 0.120(7) Uani 0.5089 1 d . U P A 2
O1 O 0.0748(8) 0.1008(6) 0.2480(5) 0.164(4) Uani 1 1 d D . . . .
O2 O 0.7511(5) 0.9212(5) 0.0002(3) 0.114(3) Uani 1 1 d . . . . .
O3 O 0.9192(5) 0.0993(6) -0.0051(3) 0.117(3) Uani 1 1 d . . . . .
O4 O 0.8862(5) 0.5985(6) 0.4732(5) 0.138(3) Uani 1 1 d . . . . .
O5 O 0.1158(4) 0.0400(5) 0.4329(4) 0.122(3) Uani 1 1 d . . . . .
O6 O 0.4601(6) -0.0291(7) 0.2976(7) 0.186(5) Uani 1 1 d . . . . .
O7 O 0.5101(12) 1.0029(7) -0.0956(9) 0.277(9) Uani 1 1 d . . . . .
C1 C 0.7894(3) 0.4893(3) 0.3905(2) 0.0315(9) Uani 1 1 d . . . . .
H1A H 0.8265 0.5379 0.3622 0.038 Uiso 1 1 calc R U . . .
H1B H 0.7776 0.4951 0.4314 0.038 Uiso 1 1 calc R U . . .
C2 C 0.6239(3) 0.4073(3) 0.43054(19) 0.0285(9) Uani 1 1 d . . . . .
H2A H 0.5862 0.4341 0.4590 0.034 Uiso 1 1 calc R U . . .
H2B H 0.6615 0.3661 0.4526 0.034 Uiso 1 1 calc R U . . .
C3 C 0.9559(3) 0.4146(3) 0.3680(2) 0.0373(10) Uani 1 1 d . . . . .
C4 C 1.0125(3) 0.3704(4) 0.3340(2) 0.0422(12) Uani 1 1 d . . . . .
H4A H 0.9925 0.3256 0.3236 0.051 Uiso 1 1 calc R U . . .
C5 C 1.0989(4) 0.3917(5) 0.3152(3) 0.0536(15) Uani 1 1 d . . . . .
H5A H 1.1374 0.3598 0.2933 0.064 Uiso 1 1 calc R U . . .
C6 C 1.1283(4) 0.4579(5) 0.3280(3) 0.0581(17) Uani 1 1 d . . . . .
H6 H 1.1868 0.4726 0.3146 0.070 Uiso 1 1 calc R U . . .
C7 C 1.0726(4) 0.5032(5) 0.3604(4) 0.0668(19) Uani 1 1 d . . . . .
H7 H 1.0928 0.5502 0.3684 0.080 Uiso 1 1 calc R U . . .
C8 C 0.9863(4) 0.4810(4) 0.3817(3) 0.0553(16) Uani 1 1 d . . . . .
H8 H 0.9488 0.5113 0.4054 0.066 Uiso 1 1 calc R U . . .
C9 C 0.8279(3) 0.3223(3) 0.4706(2) 0.0377(11) Uani 1 1 d . . . . .
C10 C 0.8206(4) 0.2336(4) 0.4857(3) 0.0454(12) Uani 1 1 d . . . . .
H10 H 0.8219 0.2084 0.4551 0.054 Uiso 1 1 calc R U . . .
C11 C 0.8113(5) 0.1808(4) 0.5450(3) 0.0611(17) Uani 1 1 d . . . . .
H11 H 0.8062 0.1199 0.5550 0.073 Uiso 1 1 calc R U . . .
C12 C 0.8096(5) 0.2179(5) 0.5897(3) 0.068(2) Uani 1 1 d . . . . .
H12 H 0.8043 0.1818 0.6303 0.082 Uiso 1 1 calc R U . . .
C13 C 0.8155(6) 0.3043(5) 0.5763(3) 0.074(2) Uani 1 1 d . . . . .
H13 H 0.8126 0.3291 0.6074 0.089 Uiso 1 1 calc R U . . .
C14 C 0.8258(5) 0.3574(4) 0.5163(3) 0.0586(17) Uani 1 1 d . . . . .
H14 H 0.8314 0.4182 0.5067 0.070 Uiso 1 1 calc R U . . .
C15 C 0.6406(3) 0.5930(3) 0.37862(19) 0.0303(9) Uani 1 1 d . . . . .
C16 C 0.5534(4) 0.6015(3) 0.3961(2) 0.0402(11) Uani 1 1 d . . . . .
H16 H 0.5181 0.5525 0.4069 0.048 Uiso 1 1 calc R U . . .
C17 C 0.5172(4) 0.6810(4) 0.3979(3) 0.0476(13) Uani 1 1 d . . . . .
H17 H 0.4573 0.6859 0.4096 0.057 Uiso 1 1 calc R U . . .
C18 C 0.5671(5) 0.7522(4) 0.3829(3) 0.0538(15) Uani 1 1 d . . . . .
H18 H 0.5423 0.8063 0.3842 0.065 Uiso 1 1 calc R U . . .
C19 C 0.6533(4) 0.7442(4) 0.3661(3) 0.0549(15) Uani 1 1 d . . . . .
H19 H 0.6879 0.7935 0.3559 0.066 Uiso 1 1 calc R U . . .
C20 C 0.6915(4) 0.6662(3) 0.3634(3) 0.0458(13) Uani 1 1 d . . . . .
H20 H 0.7514 0.6622 0.3514 0.055 Uiso 1 1 calc R U . . .
C21 C 0.4589(3) 0.4072(3) 0.4067(2) 0.0335(10) Uani 1 1 d . . . . .
C22 C 0.3965(3) 0.3948(4) 0.4606(3) 0.0481(14) Uani 1 1 d . . . . .
H22 H 0.4070 0.3574 0.4975 0.058 Uiso 1 1 calc R U . . .
C23 C 0.3189(4) 0.4373(6) 0.4601(3) 0.076(2) Uani 1 1 d . . . . .
H23 H 0.2750 0.4259 0.4960 0.091 Uiso 1 1 calc R U . . .
C24 C 0.3063(5) 0.4964(6) 0.4067(4) 0.078(3) Uani 1 1 d . . . . .
H24 H 0.2545 0.5274 0.4066 0.094 Uiso 1 1 calc R U . . .
C25 C 0.3691(4) 0.5107(4) 0.3529(3) 0.0588(17) Uani 1 1 d . . . . .
H25 H 0.3605 0.5515 0.3166 0.071 Uiso 1 1 calc R U . . .
C26 C 0.4443(3) 0.4645(3) 0.3533(3) 0.0413(11) Uani 1 1 d . . . . .
H26 H 0.4862 0.4722 0.3167 0.050 Uiso 1 1 calc R U . . .
C27 C 0.5366(3) 0.2440(3) 0.4630(2) 0.0321(10) Uani 1 1 d . . . . .
C28 C 0.4626(4) 0.1991(4) 0.4722(2) 0.0433(12) Uani 1 1 d . . . . .
H28 H 0.4199 0.2259 0.4519 0.052 Uiso 1 1 calc R U . . .
C29 C 0.4516(4) 0.1142(4) 0.5116(3) 0.0524(16) Uani 1 1 d . . . . .
H29 H 0.4009 0.0838 0.5182 0.063 Uiso 1 1 calc R U . . .
C30 C 0.5133(5) 0.0742(4) 0.5408(3) 0.0561(17) Uani 1 1 d . . . . .
H30 H 0.5057 0.0161 0.5668 0.067 Uiso 1 1 calc R U . . .
C31 C 0.5862(4) 0.1184(4) 0.5324(3) 0.0548(15) Uani 1 1 d . . . . .
H31 H 0.6282 0.0915 0.5534 0.066 Uiso 1 1 calc R U . . .
C32 C 0.5985(4) 0.2030(3) 0.4927(3) 0.0455(13) Uani 1 1 d . . . . .
H32 H 0.6496 0.2327 0.4859 0.055 Uiso 1 1 calc R U . . .
C33 C 0.5967(3) 0.1173(3) 0.3308(2) 0.0321(9) Uani 1 1 d . . . . .
H33A H 0.5670 0.0742 0.3218 0.038 Uiso 1 1 calc R U . . .
H33B H 0.5850 0.1033 0.3751 0.038 Uiso 1 1 calc R U . . .
C34 C 0.5703(3) 0.2332(3) 0.2178(2) 0.0321(9) Uani 1 1 d . . . . .
H34A H 0.6164 0.1940 0.2067 0.039 Uiso 1 1 calc R U . . .
H34B H 0.5174 0.2143 0.2126 0.039 Uiso 1 1 calc R U . . .
C35 C 0.7449(3) 0.0301(3) 0.3614(2) 0.0380(11) Uani 1 1 d . . . . .
C36 C 0.7643(5) -0.0552(4) 0.3631(3) 0.0578(16) Uani 1 1 d . . . . .
H36 H 0.7624 -0.0737 0.3299 0.069 Uiso 1 1 calc R U . . .
C37 C 0.7864(6) -0.1129(5) 0.4134(4) 0.078(2) Uani 1 1 d . . . . .
H37 H 0.8002 -0.1708 0.4143 0.094 Uiso 1 1 calc R U . . .
C38 C 0.7888(6) -0.0879(6) 0.4622(4) 0.081(2) Uani 1 1 d . . . . .
H38 H 0.8036 -0.1283 0.4965 0.097 Uiso 1 1 calc R U . . .
C39 C 0.7697(5) -0.0038(5) 0.4608(3) 0.0614(17) Uani 1 1 d . . . . .
H39 H 0.7721 0.0142 0.4941 0.074 Uiso 1 1 calc R U . . .
C40 C 0.7474(4) 0.0536(4) 0.4119(3) 0.0501(13) Uani 1 1 d . . . . .
H40 H 0.7332 0.1112 0.4119 0.060 Uiso 1 1 calc R U . . .
C41 C 0.7205(3) 0.0589(3) 0.2417(2) 0.0358(10) Uani 1 1 d . . . . .
C42 C 0.7850(4) 0.0878(4) 0.1888(2) 0.0442(12) Uani 1 1 d . . . . .
H42 H 0.8235 0.1313 0.1848 0.053 Uiso 1 1 calc R U . . .
C43 C 0.7927(4) 0.0526(4) 0.1422(3) 0.0543(15) Uani 1 1 d . . . . .
H43 H 0.8361 0.0726 0.1062 0.065 Uiso 1 1 calc R U . . .
C44 C 0.7373(4) -0.0113(4) 0.1482(3) 0.0551(15) Uani 1 1 d . . . . .
H44 H 0.7433 -0.0359 0.1166 0.066 Uiso 1 1 calc R U . . .
C45 C 0.6735(4) -0.0394(4) 0.1997(3) 0.0561(15) Uani 1 1 d . . . . .
H45 H 0.6347 -0.0822 0.2031 0.067 Uiso 1 1 calc R U . . .
C46 C 0.6655(4) -0.0051(4) 0.2472(3) 0.0452(12) Uani 1 1 d . . . . .
H46 H 0.6224 -0.0259 0.2831 0.054 Uiso 1 1 calc R U . . .
C47 C 0.4416(3) 0.2147(3) 0.3265(2) 0.0333(10) Uani 1 1 d . . . . .
C48 C 0.3950(3) 0.2890(4) 0.3284(2) 0.0413(11) Uani 1 1 d . . . . .
H48 H 0.4234 0.3431 0.3145 0.050 Uiso 1 1 calc R U . . .
C49 C 0.3069(3) 0.2856(5) 0.3506(3) 0.0491(14) Uani 1 1 d . . . . .
H49 H 0.2761 0.3370 0.3520 0.059 Uiso 1 1 calc R U . . .
C50 C 0.2653(4) 0.2085(5) 0.3700(3) 0.0605(17) Uani 1 1 d . . . . .
H50 H 0.2055 0.2061 0.3848 0.073 Uiso 1 1 calc R U . . .
C51 C 0.3101(4) 0.1349(5) 0.3682(4) 0.074(2) Uani 1 1 d . . . . .
H51 H 0.2810 0.0813 0.3816 0.088 Uiso 1 1 calc R U . . .
C52 C 0.3981(4) 0.1371(4) 0.3470(3) 0.0557(16) Uani 1 1 d . . . . .
H52 H 0.4284 0.0851 0.3466 0.067 Uiso 1 1 calc R U . . .
C53 C 0.6173(3) 0.3303(3) 0.0932(2) 0.0352(10) Uani 1 1 d . . . . .
C54 C 0.5745(3) 0.3757(4) 0.0497(2) 0.0432(12) Uani 1 1 d . . . . .
H54 H 0.5305 0.4145 0.0587 0.052 Uiso 1 1 calc R U . . .
C55 C 0.5960(4) 0.3645(5) -0.0076(2) 0.0556(16) Uani 1 1 d . . . . .
H55 H 0.5667 0.3959 -0.0373 0.067 Uiso 1 1 calc R U . . .
C56 C 0.6598(4) 0.3079(5) -0.0206(3) 0.0611(18) Uani 1 1 d . . . . .
H56 H 0.6735 0.2995 -0.0591 0.073 Uiso 1 1 calc R U . . .
C57 C 0.7039(4) 0.2631(5) 0.0225(3) 0.0568(16) Uani 1 1 d . . . . .
H57 H 0.7479 0.2243 0.0135 0.068 Uiso 1 1 calc R U . . .
C58 C 0.6835(4) 0.2753(4) 0.0788(2) 0.0454(12) Uani 1 1 d . . . . .
H58 H 0.7148 0.2459 0.1078 0.054 Uiso 1 1 calc R U . . .
C59 C 0.4940(3) 0.4009(4) 0.1754(2) 0.0354(10) Uani 1 1 d . . . . .
C60 C 0.4932(3) 0.4860(4) 0.1753(2) 0.0427(12) Uani 1 1 d . . . . .
H60 H 0.5448 0.5129 0.1713 0.051 Uiso 1 1 calc R U . . .
C61 C 0.4181(4) 0.5325(5) 0.1809(3) 0.0551(15) Uani 1 1 d . . . . .
H61 H 0.4185 0.5910 0.1802 0.066 Uiso 1 1 calc R U . . .
C62 C 0.3419(4) 0.4923(5) 0.1878(3) 0.0590(18) Uani 1 1 d . . . . .
H62 H 0.2903 0.5235 0.1918 0.071 Uiso 1 1 calc R U . . .
C63 C 0.3416(3) 0.4089(5) 0.1886(3) 0.0534(16) Uani 1 1 d . . . . .
H63 H 0.2895 0.3817 0.1938 0.064 Uiso 1 1 calc R U . . .
C64 C 0.4167(3) 0.3631(4) 0.1819(2) 0.0446(13) Uani 1 1 d . . . . .
H64 H 0.4157 0.3051 0.1817 0.053 Uiso 1 1 calc R U . . .
C65 C 0.8702(3) 0.4679(3) 0.07658(19) 0.0307(9) Uani 1 1 d . . . . .
H65A H 0.8999 0.5169 0.0428 0.037 Uiso 1 1 calc R U . . .
H65B H 0.8584 0.4235 0.0597 0.037 Uiso 1 1 calc R U . . .
C66 C 0.8057(3) 0.6006(3) 0.13010(18) 0.0284(9) Uani 1 1 d . . . . .
H66A H 0.8671 0.5948 0.1286 0.034 Uiso 1 1 calc R U . . .
H66B H 0.7975 0.6539 0.0978 0.034 Uiso 1 1 calc R U . . .
C67 C 1.0132(3) 0.5059(3) 0.1182(2) 0.0306(9) Uani 1 1 d . . . . .
C68 C 1.0341(3) 0.5778(4) 0.0664(2) 0.0386(11) Uani 1 1 d . . . . .
H68 H 1.0097 0.5845 0.0333 0.046 Uiso 1 1 calc R U . . .
C69 C 1.0907(4) 0.6398(4) 0.0631(3) 0.0517(15) Uani 1 1 d . . . . .
H69 H 1.1048 0.6885 0.0279 0.062 Uiso 1 1 calc R U . . .
C70 C 1.1263(4) 0.6305(4) 0.1111(3) 0.0497(14) Uani 1 1 d . . . . .
H70 H 1.1640 0.6736 0.1087 0.060 Uiso 1 1 calc R U . . .
C71 C 1.1079(3) 0.5596(4) 0.1622(3) 0.0458(13) Uani 1 1 d . . . . .
H71 H 1.1334 0.5534 0.1947 0.055 Uiso 1 1 calc R U . . .
C72 C 1.0512(3) 0.4969(4) 0.1660(2) 0.0406(11) Uani 1 1 d . . . . .
H72 H 1.0384 0.4479 0.2012 0.049 Uiso 1 1 calc R U . . .
C73 C 1.0012(3) 0.3432(3) 0.0972(2) 0.0326(9) Uani 1 1 d . . . . .
C74 C 0.9591(3) 0.2745(4) 0.0931(2) 0.0413(11) Uani 1 1 d . . . . .
H74 H 0.8991 0.2705 0.1061 0.050 Uiso 1 1 calc R U . . .
C75 C 1.0044(4) 0.2132(4) 0.0702(3) 0.0497(13) Uani 1 1 d . . . . .
H75 H 0.9753 0.1674 0.0670 0.060 Uiso 1 1 calc R U . . .
C76 C 1.0917(4) 0.2171(4) 0.0519(3) 0.0514(14) Uani 1 1 d . . . . .
H76 H 1.1224 0.1742 0.0364 0.062 Uiso 1 1 calc R U . . .
C77 C 1.1343(4) 0.2841(4) 0.0563(3) 0.0495(13) Uani 1 1 d . . . . .
H77 H 1.1943 0.2871 0.0440 0.059 Uiso 1 1 calc R U . . .
C78 C 1.0889(3) 0.3469(3) 0.0789(2) 0.0387(11) Uani 1 1 d . . . . .
H78 H 1.1182 0.3928 0.0817 0.046 Uiso 1 1 calc R U . . .
C79 C 0.7189(3) 0.5550(3) 0.05296(19) 0.0328(10) Uani 1 1 d . . . . .
C80 C 0.6599(3) 0.6206(4) 0.0557(2) 0.0450(13) Uani 1 1 d . . . . .
H80 H 0.6464 0.6400 0.0901 0.054 Uiso 1 1 calc R U . . .
C81 C 0.6204(4) 0.6580(5) 0.0086(3) 0.0554(15) Uani 1 1 d . . . . .
H81 H 0.5806 0.7032 0.0109 0.066 Uiso 1 1 calc R U . . .
C82 C 0.6386(4) 0.6299(5) -0.0419(3) 0.0536(15) Uani 1 1 d . . . . .
H82 H 0.6127 0.6567 -0.0744 0.064 Uiso 1 1 calc R U . . .
C83 C 0.6947(4) 0.5625(4) -0.0439(2) 0.0465(13) Uani 1 1 d . . . . .
H83 H 0.7068 0.5423 -0.0779 0.056 Uiso 1 1 calc R U . . .
C84 C 0.7338(3) 0.5240(4) 0.0034(2) 0.0385(11) Uani 1 1 d . . . . .
H84 H 0.7707 0.4763 0.0021 0.046 Uiso 1 1 calc R U . . .
C85 C 0.6607(3) 0.6846(3) 0.1875(2) 0.0311(9) Uani 1 1 d . . . . .
C86 C 0.6717(4) 0.7614(3) 0.1381(2) 0.0392(11) Uani 1 1 d . . . . .
H86 H 0.7267 0.7786 0.1134 0.047 Uiso 1 1 calc R U . . .
C87 C 0.6020(4) 0.8122(4) 0.1255(3) 0.0504(14) Uani 1 1 d . . . . .
H87 H 0.6095 0.8641 0.0923 0.060 Uiso 1 1 calc R U . . .
C88 C 0.5209(4) 0.7870(4) 0.1618(4) 0.0633(18) Uani 1 1 d . . . . .
H88 H 0.4731 0.8206 0.1523 0.076 Uiso 1 1 calc R U . . .
C89 C 0.5103(4) 0.7135(4) 0.2110(3) 0.0585(16) Uani 1 1 d . . . . .
H89 H 0.4555 0.6982 0.2367 0.070 Uiso 1 1 calc R U . . .
C90 C 0.5800(3) 0.6610(4) 0.2235(3) 0.0414(11) Uani 1 1 d . . . . .
H90 H 0.5718 0.6092 0.2568 0.050 Uiso 1 1 calc R U . . .
C91 C 0.8220(3) 0.6775(3) 0.2180(2) 0.0306(9) Uani 1 1 d . . . . .
C92 C 0.8984(3) 0.6398(4) 0.2288(2) 0.0408(11) Uani 1 1 d . . . . .
H92 H 0.9113 0.5827 0.2272 0.049 Uiso 1 1 calc R U . . .
C93 C 0.9563(4) 0.6854(4) 0.2420(3) 0.0493(13) Uani 1 1 d . . . . .
H93 H 1.0088 0.6598 0.2484 0.059 Uiso 1 1 calc R U . . .
C94 C 0.9369(4) 0.7677(4) 0.2456(3) 0.0495(14) Uani 1 1 d . . . . .
H94 H 0.9763 0.7985 0.2545 0.059 Uiso 1 1 calc R U . . .
C95 C 0.8613(4) 0.8050(4) 0.2366(3) 0.0473(13) Uani 1 1 d . . . . .
H95 H 0.8483 0.8613 0.2395 0.057 Uiso 1 1 calc R U . . .
C96 C 0.8025(3) 0.7602(3) 0.2229(2) 0.0369(10) Uani 1 1 d . . . . .
H96 H 0.7498 0.7861 0.2171 0.044 Uiso 1 1 calc R U . . .
C97 C -0.0043(12) 0.066(2) 0.2373(10) 0.260(15) Uani 1 1 d . . . . .
H97A H -0.0555 0.0822 0.2638 0.312 Uiso 1 1 calc R U . . .
H97B H -0.0073 0.0960 0.1951 0.312 Uiso 1 1 calc R U . . .
C98 C 0.0908(18) 0.1887(11) 0.2290(8) 0.218(12) Uani 1 1 d . . . . .
H98A H 0.0549 0.2148 0.2585 0.262 Uiso 1 1 calc R U . . .
H98B H 0.0761 0.2162 0.1897 0.262 Uiso 1 1 calc R U . . .
C99 C 0.1799(18) 0.2050(14) 0.2228(12) 0.269(16) Uani 1 1 d . . . . .
H99A H 0.1899 0.2675 0.2093 0.323 Uiso 1 1 calc R U . . .
H99B H 0.1941 0.1785 0.2619 0.323 Uiso 1 1 calc R U . . .
H99C H 0.2153 0.1798 0.1931 0.323 Uiso 1 1 calc R U . . .
C100 C -0.007(2) -0.0161(16) 0.2468(14) 0.166(17) Uani 0.5 1 d . . P . .
H10A H 0.0379 -0.0520 0.2596 0.200 Uiso 0.5 1 calc DR U P . .
H10B H -0.0536 -0.0408 0.2410 0.200 Uiso 0.5 1 calc R U P . .
C102 C 0.4042(7) -0.0596(8) 0.2868(5) 0.098(3) Uani 1 1 d . . . . .
C103 C 0.5211(12) 0.8823(9) -0.0171(8) 0.182(8) Uani 1 1 d . . . . .
H10C H 0.5227 0.8193 -0.0082 0.219 Uiso 1 1 calc R U . . .
H10D H 0.5735 0.9019 -0.0126 0.219 Uiso 1 1 calc R U . . .
H10E H 0.4726 0.8980 0.0110 0.219 Uiso 1 1 calc R U . . .
C104 C 0.5129(9) 0.9232(9) -0.0784(8) 0.140(5) Uani 1 1 d . . . . .
C105 C 1.0460(7) 0.1612(7) -0.0750(4) 0.101(3) Uani 1 1 d . . . . .
H10F H 1.0788 0.1554 -0.1136 0.121 Uiso 1 1 calc R U . . .
H10G H 1.0279 0.2214 -0.0806 0.121 Uiso 1 1 calc R U . . .
H10H H 1.0812 0.1444 -0.0456 0.121 Uiso 1 1 calc R U . . .
C106 C 0.9611(7) 0.0519(6) -0.0910(4) 0.088(3) Uani 1 1 d . . . . .
H10I H 1.0083 0.0646 -0.1270 0.106 Uiso 1 1 calc R U . . .
H10J H 0.9614 -0.0098 -0.0682 0.106 Uiso 1 1 calc R U . . .
H10K H 0.9075 0.0665 -0.1033 0.106 Uiso 1 1 calc R U . . .
C107 C 0.9225(5) 0.6667(6) 0.4598(4) 0.075(2) Uani 1 1 d . . . . .
C108 C 0.9299(7) 0.7032(6) 0.5077(4) 0.097(3) Uani 1 1 d . . . . .
H10L H 0.9609 0.7582 0.4890 0.117 Uiso 1 1 calc R U . . .
H10M H 0.8732 0.7130 0.5305 0.117 Uiso 1 1 calc R U . . .
H10N H 0.9606 0.6623 0.5351 0.117 Uiso 1 1 calc R U . . .
C109 C 0.9635(8) 0.7158(8) 0.3982(5) 0.116(4) Uani 1 1 d . . . . .
H10O H 0.9886 0.7685 0.3980 0.139 Uiso 1 1 calc R U . . .
H10P H 1.0080 0.6806 0.3814 0.139 Uiso 1 1 calc R U . . .
H10Q H 0.9215 0.7315 0.3738 0.139 Uiso 1 1 calc R U . . .
C110 C 0.7445(11) 0.9726(11) -0.1019(7) 0.160(6) Uani 1 1 d . . . . .
H11A H 0.7299 1.0280 -0.1288 0.192 Uiso 1 1 calc R U . . .
H11B H 0.8029 0.9573 -0.1182 0.192 Uiso 1 1 calc R U . . .
H11C H 0.7059 0.9275 -0.0989 0.192 Uiso 1 1 calc R U . . .
C111 C 0.7368(6) 0.9800(7) -0.0420(5) 0.095(3) Uani 1 1 d . . . . .
C112 C 0.7091(10) 1.0672(8) -0.0374(7) 0.143(5) Uani 1 1 d . . . . .
H11D H 0.7011 1.1050 -0.0765 0.171 Uiso 1 1 calc R U . . .
H11E H 0.6555 1.0619 -0.0068 0.171 Uiso 1 1 calc R U . . .
H11F H 0.7523 1.0920 -0.0258 0.171 Uiso 1 1 calc R U . . .
C113 C 0.0509(5) 0.0446(6) 0.4175(4) 0.079(2) Uani 1 1 d . . . . .
C114 C 0.0208(8) -0.0286(8) 0.4015(7) 0.131(5) Uani 1 1 d . . . . .
H11G H -0.0333 -0.0128 0.3901 0.158 Uiso 1 1 calc R U . . .
H11H H 0.0630 -0.0391 0.3675 0.158 Uiso 1 1 calc R U . . .
H11I H 0.0132 -0.0813 0.4364 0.158 Uiso 1 1 calc R U . . .
C115 C -0.0045(7) 0.1199(7) 0.4128(6) 0.111(4) Uani 1 1 d . . . . .
H11J H -0.0539 0.1101 0.3995 0.133 Uiso 1 1 calc R U . . .
H11K H -0.0233 0.1291 0.4522 0.133 Uiso 1 1 calc R U . . .
H11L H 0.0264 0.1711 0.3833 0.133 Uiso 1 1 calc R U . . .
C116 C 0.9705(5) 0.1042(6) -0.0523(3) 0.0692(19) Uani 1 1 d . . . . .
C117 C 0.3287(13) -0.0104(9) 0.2684(10) 0.195(9) Uani 1 1 d . . . . .
H11M H 0.2918 -0.0492 0.2620 0.234 Uiso 1 1 calc R U . . .
H11N H 0.2974 0.0130 0.3003 0.234 Uiso 1 1 calc R U . . .
H11O H 0.3476 0.0372 0.2309 0.234 Uiso 1 1 calc R U . . .
C118 C 0.4034(10) -0.1464(10) 0.2955(10) 0.184(9) Uani 1 1 d . . . . .
H11P H 0.3538 -0.1609 0.2846 0.221 Uiso 1 1 calc R U . . .
H11Q H 0.4550 -0.1625 0.2703 0.221 Uiso 1 1 calc R U . . .
H11R H 0.4007 -0.1781 0.3381 0.221 Uiso 1 1 calc R U . . .
C120 C 0.5076(18) 0.8737(13) -0.1135(8) 0.298(17) Uani 1 1 d . . . . .
H12A H 0.5112 0.8124 -0.0907 0.357 Uiso 1 1 calc R U . . .
H12B H 0.4534 0.8847 -0.1253 0.357 Uiso 1 1 calc R U . . .
H12C H 0.5543 0.8887 -0.1498 0.357 Uiso 1 1 calc R U . . .
H1 H 0.8609 0.2790 0.2755 0.051 Uiso 1 1 d . U . . .
H2 H 0.7124 0.2673 0.3296 0.051 Uiso 1 1 d . U . . .
H3 H 0.7806 0.3399 0.1986 0.051 Uiso 1 1 d . U . . .
H4 H 0.8103 0.4245 0.2767 0.051 Uiso 1 1 d . U . . .
H5 H 0.6367 0.4242 0.2645 0.051 Uiso 1 1 d . U . . .

loop_
_atom_site_aniso_label
_atom_site_aniso_U_11
_atom_site_aniso_U_22
_atom_site_aniso_U_33
_atom_site_aniso_U_23
_atom_site_aniso_U_13
_atom_site_aniso_U_12
Cu1 0.0328(3) 0.0287(3) 0.0233(3) -0.0101(2) -0.0006(2) -0.0069(2)
Cu2 0.0310(3) 0.0286(3) 0.0332(3) -0.0135(2) 0.0031(2) -0.0108(2)
Cu3 0.0272(3) 0.0366(3) 0.0221(2) -0.0077(2) 0.0027(2) -0.0114(2)
Cu4 0.0327(3) 0.0258(3) 0.0193(2) -0.00706(19) -0.0002(2) -0.0088(2)
Cu5 0.0273(3) 0.0284(3) 0.0219(2) -0.0103(2) 0.00226(19) -0.0095(2)
Cu6 0.0260(3) 0.0323(3) 0.0220(2) -0.0096(2) 0.00076(19) -0.0110(2)
P1 0.0308(6) 0.0325(6) 0.0274(5) -0.0117(5) -0.0034(4) -0.0065(5)
P2 0.0302(5) 0.0253(5) 0.0205(5) -0.0089(4) -0.0003(4) -0.0076(4)
P3 0.0274(5) 0.0271(6) 0.0224(5) -0.0094(4) 0.0030(4) -0.0083(4)
P4 0.0340(6) 0.0272(6) 0.0335(6) -0.0120(5) 0.0010(5) -0.0088(5)
P5 0.0293(5) 0.0297(6) 0.0231(5) -0.0100(4) 0.0012(4) -0.0113(4)
P6 0.0281(5) 0.0372(6) 0.0217(5) -0.0110(4) -0.0005(4) -0.0121(5)
P7 0.0257(5) 0.0361(6) 0.0215(5) -0.0101(4) 0.0034(4) -0.0111(5)
P8 0.0276(5) 0.0343(6) 0.0197(5) -0.0094(4) 0.0003(4) -0.0105(4)
P9 0.0292(5) 0.0260(5) 0.0203(5) -0.0062(4) -0.0004(4) -0.0096(4)
P10 0.0463(8) 0.0532(9) 0.0520(8) -0.0170(7) -0.0164(7) -0.0061(7)
F1 0.083(3) 0.114(4) 0.105(4) -0.007(3) -0.054(3) 0.006(3)
F2 0.093(4) 0.123(4) 0.085(3) -0.005(3) -0.050(3) 0.003(3)
F3 0.159(17) 0.169(17) 0.105(11) -0.085(13) -0.007(11) 0.065(13)
F4 0.139(15) 0.075(8) 0.130(15) -0.012(8) -0.050(11) -0.051(9)
F5 0.18(2) 0.19(2) 0.060(9) -0.069(13) -0.020(10) 0.090(16)
F6 0.178(19) 0.094(9) 0.178(18) -0.090(11) -0.058(14) -0.004(11)
F7 0.111(13) 0.103(13) 0.130(16) -0.007(10) -0.031(10) -0.061(11)
F8 0.046(5) 0.26(3) 0.076(10) 0.035(14) 0.011(6) -0.009(12)
F9 0.18(2) 0.089(11) 0.168(19) -0.073(13) -0.066(15) 0.008(11)
F10 0.066(6) 0.160(16) 0.088(10) 0.016(10) -0.005(6) -0.019(10)
O1 0.199(11) 0.114(7) 0.182(10) -0.024(7) -0.071(9) -0.041(7)
O2 0.115(6) 0.088(5) 0.094(5) 0.000(4) 0.016(4) 0.006(4)
O3 0.105(5) 0.182(7) 0.066(4) -0.062(4) 0.024(3) -0.065(5)
O4 0.079(4) 0.168(8) 0.177(9) -0.112(7) 0.034(5) -0.031(5)
O5 0.083(4) 0.100(5) 0.179(8) -0.014(5) -0.062(5) -0.011(4)
O6 0.100(6) 0.166(9) 0.334(17) -0.142(11) -0.038(8) -0.026(6)
O7 0.37(2) 0.072(6) 0.42(3) -0.046(10) -0.195(19) 0.047(10)
C1 0.037(2) 0.030(2) 0.031(2) -0.0137(18) -0.0048(18) -0.0086(18)
C2 0.032(2) 0.027(2) 0.0214(19) -0.0057(16) 0.0031(16) -0.0078(17)
C3 0.036(2) 0.038(3) 0.037(2) -0.010(2) -0.009(2) -0.007(2)
C4 0.037(3) 0.054(3) 0.033(2) -0.013(2) -0.004(2) -0.002(2)
C5 0.034(3) 0.079(4) 0.043(3) -0.017(3) -0.004(2) 0.001(3)
C6 0.036(3) 0.069(4) 0.055(4) 0.002(3) -0.011(3) -0.009(3)
C7 0.041(3) 0.062(4) 0.099(6) -0.027(4) -0.014(3) -0.016(3)
C8 0.037(3) 0.052(3) 0.084(5) -0.031(3) -0.012(3) -0.009(3)
C9 0.039(3) 0.043(3) 0.028(2) -0.008(2) -0.0051(19) -0.003(2)
C10 0.057(3) 0.040(3) 0.041(3) -0.012(2) -0.013(2) -0.006(2)
C11 0.080(5) 0.044(3) 0.053(4) -0.001(3) -0.019(3) -0.010(3)
C12 0.095(5) 0.063(4) 0.035(3) -0.001(3) -0.013(3) 0.003(4)
C13 0.115(7) 0.073(5) 0.036(3) -0.019(3) -0.024(4) 0.015(5)
C14 0.098(5) 0.042(3) 0.039(3) -0.014(2) -0.023(3) 0.006(3)
C15 0.046(3) 0.025(2) 0.0183(18) -0.0073(16) -0.0043(17) -0.0035(19)
C16 0.049(3) 0.034(3) 0.043(3) -0.018(2) -0.012(2) 0.000(2)
C17 0.057(3) 0.042(3) 0.048(3) -0.021(2) -0.012(3) 0.010(3)
C18 0.078(4) 0.032(3) 0.045(3) -0.015(2) -0.003(3) 0.008(3)
C19 0.072(4) 0.030(3) 0.055(4) -0.015(2) 0.004(3) -0.014(3)
C20 0.054(3) 0.029(3) 0.046(3) -0.010(2) 0.005(2) -0.010(2)
C21 0.033(2) 0.036(2) 0.038(2) -0.022(2) -0.0061(19) -0.0009(19)
C22 0.041(3) 0.075(4) 0.040(3) -0.037(3) -0.010(2) 0.012(3)
C23 0.046(3) 0.140(7) 0.063(4) -0.067(5) -0.016(3) 0.040(4)
C24 0.064(4) 0.121(7) 0.081(5) -0.072(5) -0.037(4) 0.048(5)
C25 0.070(4) 0.059(4) 0.068(4) -0.037(3) -0.038(4) 0.024(3)
C26 0.044(3) 0.036(3) 0.050(3) -0.019(2) -0.014(2) 0.002(2)
C27 0.039(2) 0.027(2) 0.024(2) -0.0107(17) 0.0098(18) -0.0096(18)
C28 0.052(3) 0.047(3) 0.029(2) -0.014(2) 0.003(2) -0.022(2)
C29 0.074(4) 0.036(3) 0.040(3) -0.011(2) 0.009(3) -0.032(3)
C30 0.079(4) 0.033(3) 0.039(3) -0.006(2) 0.016(3) -0.022(3)
C31 0.065(4) 0.033(3) 0.049(3) -0.001(2) 0.002(3) 0.004(3)
C32 0.044(3) 0.031(3) 0.045(3) -0.001(2) 0.004(2) -0.002(2)
C33 0.035(2) 0.027(2) 0.030(2) -0.0092(18) 0.0023(18) -0.0107(18)
C34 0.034(2) 0.035(2) 0.027(2) -0.0112(18) 0.0005(17) -0.0135(19)
C35 0.034(2) 0.034(3) 0.044(3) -0.012(2) -0.004(2) -0.006(2)
C36 0.071(4) 0.047(3) 0.057(4) -0.018(3) -0.019(3) 0.013(3)
C37 0.106(6) 0.056(4) 0.083(5) -0.028(4) -0.043(5) 0.031(4)
C38 0.092(6) 0.083(6) 0.075(5) -0.025(4) -0.044(5) 0.033(5)
C39 0.068(4) 0.061(4) 0.063(4) -0.021(3) -0.029(3) 0.005(3)
C40 0.054(3) 0.048(3) 0.056(3) -0.023(3) -0.018(3) 0.000(3)
C41 0.041(3) 0.030(2) 0.037(2) -0.016(2) 0.000(2) -0.008(2)
C42 0.048(3) 0.039(3) 0.043(3) -0.019(2) 0.007(2) -0.014(2)
C43 0.070(4) 0.049(3) 0.038(3) -0.021(3) 0.007(3) -0.006(3)
C44 0.068(4) 0.055(4) 0.053(3) -0.033(3) -0.013(3) 0.003(3)
C45 0.066(4) 0.053(4) 0.059(4) -0.035(3) -0.008(3) -0.012(3)
C46 0.045(3) 0.043(3) 0.050(3) -0.025(2) 0.001(2) -0.013(2)
C47 0.034(2) 0.040(3) 0.026(2) -0.0102(19) -0.0048(18) -0.011(2)
C48 0.032(2) 0.052(3) 0.044(3) -0.023(2) -0.004(2) -0.007(2)
C49 0.035(3) 0.073(4) 0.043(3) -0.026(3) -0.005(2) 0.001(3)
C50 0.030(3) 0.085(5) 0.054(4) -0.010(3) -0.001(2) -0.005(3)
C51 0.036(3) 0.066(4) 0.103(6) -0.009(4) -0.004(3) -0.024(3)
C52 0.039(3) 0.042(3) 0.077(4) -0.009(3) -0.005(3) -0.018(2)
C53 0.032(2) 0.045(3) 0.028(2) -0.013(2) 0.0025(18) -0.019(2)
C54 0.042(3) 0.063(4) 0.026(2) -0.016(2) -0.002(2) -0.018(2)
C55 0.053(3) 0.087(5) 0.028(3) -0.018(3) -0.004(2) -0.026(3)
C56 0.055(3) 0.101(5) 0.033(3) -0.035(3) 0.009(2) -0.033(4)
C57 0.049(3) 0.078(4) 0.047(3) -0.035(3) 0.007(3) -0.016(3)
C58 0.043(3) 0.057(3) 0.033(3) -0.016(2) 0.003(2) -0.013(2)
C59 0.033(2) 0.052(3) 0.024(2) -0.017(2) -0.0042(17) -0.007(2)
C60 0.038(3) 0.055(3) 0.039(3) -0.020(2) -0.008(2) -0.001(2)
C61 0.054(3) 0.069(4) 0.050(3) -0.027(3) -0.019(3) 0.014(3)
C62 0.040(3) 0.099(6) 0.039(3) -0.026(3) -0.011(2) 0.017(3)
C63 0.032(3) 0.092(5) 0.038(3) -0.021(3) -0.009(2) -0.008(3)
C64 0.036(3) 0.069(4) 0.031(2) -0.017(2) -0.006(2) -0.014(2)
C65 0.032(2) 0.039(2) 0.0223(19) -0.0131(18) -0.0006(17) -0.0124(19)
C66 0.031(2) 0.031(2) 0.0205(19) -0.0064(16) 0.0002(16) -0.0114(17)
C67 0.027(2) 0.039(2) 0.026(2) -0.0140(18) 0.0019(16) -0.0122(18)
C68 0.037(2) 0.051(3) 0.026(2) -0.014(2) 0.0027(19) -0.019(2)
C69 0.054(3) 0.055(3) 0.039(3) -0.012(3) 0.006(2) -0.030(3)
C70 0.041(3) 0.061(4) 0.047(3) -0.021(3) 0.001(2) -0.027(3)
C71 0.038(3) 0.062(4) 0.041(3) -0.019(3) -0.009(2) -0.013(2)
C72 0.036(2) 0.051(3) 0.032(2) -0.008(2) -0.005(2) -0.012(2)
C73 0.033(2) 0.035(2) 0.026(2) -0.0098(18) 0.0013(17) -0.0066(19)
C74 0.040(3) 0.045(3) 0.037(3) -0.016(2) 0.000(2) -0.011(2)
C75 0.062(4) 0.042(3) 0.045(3) -0.018(2) -0.005(3) -0.008(3)
C76 0.059(4) 0.042(3) 0.051(3) -0.020(3) -0.001(3) 0.001(3)
C77 0.042(3) 0.049(3) 0.049(3) -0.018(3) 0.006(2) 0.001(2)
C78 0.033(2) 0.039(3) 0.038(3) -0.012(2) 0.003(2) -0.007(2)
C79 0.029(2) 0.046(3) 0.022(2) -0.0105(19) -0.0004(17) -0.0128(19)
C80 0.041(3) 0.066(4) 0.033(3) -0.019(2) -0.012(2) -0.003(3)
C81 0.045(3) 0.074(4) 0.056(4) -0.025(3) -0.024(3) 0.010(3)
C82 0.051(3) 0.075(4) 0.037(3) -0.011(3) -0.022(3) -0.006(3)
C83 0.047(3) 0.065(4) 0.030(2) -0.014(2) -0.010(2) -0.015(3)
C84 0.041(3) 0.049(3) 0.026(2) -0.013(2) -0.0047(19) -0.011(2)
C85 0.033(2) 0.027(2) 0.031(2) -0.0089(18) -0.0026(18) -0.0058(18)
C86 0.047(3) 0.032(3) 0.036(2) -0.006(2) -0.009(2) -0.008(2)
C87 0.061(4) 0.037(3) 0.051(3) -0.004(2) -0.023(3) 0.002(3)
C88 0.051(4) 0.046(3) 0.094(5) -0.015(3) -0.031(4) 0.007(3)
C89 0.038(3) 0.050(4) 0.078(5) -0.013(3) -0.007(3) 0.000(3)
C90 0.037(3) 0.039(3) 0.045(3) -0.011(2) -0.006(2) -0.002(2)
C91 0.035(2) 0.029(2) 0.025(2) -0.0072(17) 0.0008(17) -0.0117(18)
C92 0.040(3) 0.041(3) 0.042(3) -0.012(2) -0.008(2) -0.010(2)
C93 0.041(3) 0.057(4) 0.052(3) -0.014(3) -0.014(2) -0.013(3)
C94 0.056(3) 0.054(3) 0.044(3) -0.020(3) -0.007(3) -0.028(3)
C95 0.059(3) 0.045(3) 0.042(3) -0.022(2) -0.006(3) -0.014(3)
C96 0.041(3) 0.035(3) 0.035(2) -0.014(2) -0.003(2) -0.010(2)
C97 0.143(16) 0.42(4) 0.159(17) 0.03(2) -0.078(14) -0.06(2)
C98 0.36(3) 0.098(11) 0.117(12) 0.012(9) 0.004(16) 0.059(16)
C99 0.37(4) 0.20(2) 0.30(3) -0.06(2) -0.17(3) -0.14(2)
C100 0.21(3) 0.15(3) 0.15(3) -0.09(2) 0.02(2) -0.13(3)
C102 0.087(6) 0.101(8) 0.118(8) -0.055(7) -0.016(6) -0.018(6)
C103 0.27(2) 0.099(10) 0.229(19) -0.053(11) -0.160(18) 0.055(12)
C104 0.121(10) 0.101(9) 0.193(15) -0.009(10) -0.072(10) -0.020(8)
C105 0.130(8) 0.119(8) 0.052(4) -0.038(5) 0.013(5) -0.058(7)
C106 0.108(7) 0.082(6) 0.077(6) -0.034(5) -0.008(5) -0.027(5)
C107 0.067(5) 0.091(6) 0.088(6) -0.053(5) -0.027(4) 0.017(4)
C108 0.141(9) 0.085(6) 0.078(6) -0.037(5) -0.046(6) 0.038(6)
C109 0.133(9) 0.139(10) 0.083(7) -0.051(7) -0.030(7) 0.040(8)
C110 0.195(16) 0.183(15) 0.154(13) -0.089(12) -0.098(12) 0.038(12)
C111 0.078(6) 0.093(7) 0.103(8) -0.025(6) -0.007(5) -0.005(5)
C112 0.190(15) 0.088(8) 0.133(11) -0.038(8) -0.012(10) 0.024(9)
C113 0.062(4) 0.078(5) 0.086(6) -0.007(4) -0.021(4) -0.012(4)
C114 0.123(9) 0.108(9) 0.198(15) -0.066(9) -0.081(10) 0.017(7)
C115 0.101(8) 0.099(8) 0.134(10) -0.042(7) -0.030(7) 0.022(6)
C116 0.078(5) 0.086(5) 0.043(3) -0.026(3) -0.003(3) -0.014(4)
C117 0.28(2) 0.101(10) 0.28(2) -0.080(13) -0.17(2) 0.035(13)
C118 0.162(14) 0.148(13) 0.33(3) -0.137(16) -0.158(16) 0.063(11)
C120 0.54(4) 0.23(2) 0.141(14) -0.044(14) -0.05(2) -0.27(3)

loop_
_atom_type_symbol
_atom_type_description
_atom_type_scat_dispersion_real
_atom_type_scat_dispersion_imag
_atom_type_scat_source
C C 0.0033 0.0016
;
International Tables for Crystallography
(Vol. C, Tables 4.2.6.8 and 6.1.1.4)
;
H H 0.0000 0.0000
;
International Tables for Crystallography
(Vol. C, Table 6.1.1.4)
;
Cu Cu 0.3201 1.2651
;
International Tables for Crystallography
(Vol. C, Tables 4.2.6.8 and 6.1.1.4)
;
P P 0.1023 0.0942
;
International Tables for Crystallography
(Vol. C, Tables 4.2.6.8 and 6.1.1.4)
;
O O 0.0106 0.0060
;
International Tables for Crystallography
(Vol. C, Tables 4.2.6.8 and 6.1.1.4)
;
F F 0.0171 0.0103
;
International Tables for Crystallography
(Vol. C, Tables 4.2.6.8 and 6.1.1.4)
;

loop_
_geom_angle_atom_site_label_1
_geom_angle_atom_site_label_2
_geom_angle_atom_site_label_3
_geom_angle
P1 Cu1 Cu3 128.76(4)
P1 Cu1 Cu2 164.02(4)
Cu3 Cu1 Cu2 59.51(2)
P1 Cu1 Cu4 99.92(5)
Cu3 Cu1 Cu4 70.49(2)
Cu2 Cu1 Cu4 95.87(4)
P1 Cu1 Cu5 129.34(4)
Cu3 Cu1 Cu5 89.21(3)
Cu2 Cu1 Cu5 58.58(2)
Cu4 Cu1 Cu5 58.07(3)
P1 Cu1 H1 127.6
Cu3 Cu1 H1 44.6
Cu2 Cu1 H1 45.5
Cu4 Cu1 H1 113.7
Cu5 Cu1 H1 102.8
P1 Cu1 H2 138.5
Cu3 Cu1 H2 92.7
Cu2 Cu1 H2 38.2
Cu4 Cu1 H2 90.5
Cu5 Cu1 H2 33.5
H1 Cu1 H2 82.0
P1 Cu1 H4 94.0
Cu3 Cu1 H4 48.9
Cu2 Cu1 H4 100.4
Cu4 Cu1 H4 35.2
Cu5 Cu1 H4 88.7
H1 Cu1 H4 92.0
H2 Cu1 H4 115.6
P4 Cu2 Cu3 159.16(4)
P4 Cu2 Cu1 136.66(5)
Cu3 Cu2 Cu1 59.79(3)
P4 Cu2 Cu5 103.03(5)
Cu3 Cu2 Cu5 95.30(4)
Cu1 Cu2 Cu5 68.75(3)
P4 Cu2 Cu6 124.42(5)
Cu3 Cu2 Cu6 58.54(3)
Cu1 Cu2 Cu6 88.34(4)
Cu5 Cu2 Cu6 57.81(2)
P4 Cu2 H1 130.1
Cu3 Cu2 H1 44.9
Cu1 Cu2 H1 49.1
Cu5 Cu2 H1 116.2
Cu6 Cu2 H1 102.8
P4 Cu2 H2 98.5
Cu3 Cu2 H2 102.2
Cu1 Cu2 H2 48.8
Cu5 Cu2 H2 36.7
Cu6 Cu2 H2 90.8
H1 Cu2 H2 95.7
P4 Cu2 H3 131.4
Cu3 Cu2 H3 39.1
Cu1 Cu2 H3 91.5
Cu5 Cu2 H3 86.9
Cu6 Cu2 H3 30.3
H1 Cu2 H3 82.3
H2 Cu2 H3 115.1
P7 Cu3 Cu2 137.09(4)
P7 Cu3 Cu1 157.66(4)
Cu2 Cu3 Cu1 60.71(2)
P7 Cu3 Cu6 104.07(4)
Cu2 Cu3 Cu6 69.63(3)
Cu1 Cu3 Cu6 95.09(3)
P7 Cu3 Cu4 123.89(5)
Cu2 Cu3 Cu4 89.52(4)
Cu1 Cu3 Cu4 58.34(2)
Cu6 Cu3 Cu4 57.40(2)
P7 Cu3 H1 127.3
Cu2 Cu3 H1 46.4
Cu1 Cu3 H1 49.8
Cu6 Cu3 H1 115.3
Cu4 Cu3 H1 106.8
P7 Cu3 H3 98.0
Cu2 Cu3 H3 53.6
Cu1 Cu3 H3 104.4
Cu6 Cu3 H3 31.8
Cu4 Cu3 H3 87.1
H1 Cu3 H3 97.8
P7 Cu3 H4 129.2
Cu2 Cu3 H4 93.5
Cu1 Cu3 H4 39.5
Cu6 Cu3 H4 87.0
Cu4 Cu3 H4 30.6
H1 Cu3 H4 87.9
H3 Cu3 H4 113.7
P9 Cu4 P2 107.40(5)
P9 Cu4 Cu1 141.04(4)
P2 Cu4 Cu1 81.76(4)
P9 Cu4 Cu6 96.98(4)
P2 Cu4 Cu6 151.39(4)
Cu1 Cu4 Cu6 88.70(3)
P9 Cu4 Cu5 148.28(4)
P2 Cu4 Cu5 91.92(3)
Cu1 Cu4 Cu5 65.05(4)
Cu6 Cu4 Cu5 59.72(2)
P9 Cu4 Cu3 101.80(4)
P2 Cu4 Cu3 130.12(4)
Cu1 Cu4 Cu3 51.17(2)
Cu6 Cu4 Cu3 55.48(3)
Cu5 Cu4 Cu3 83.07(4)
P9 Cu4 H4 108.7
P2 Cu4 H4 97.1
Cu1 Cu4 H4 32.6
Cu6 Cu4 H4 88.8
Cu5 Cu4 H4 93.0
Cu3 Cu4 H4 34.4
P9 Cu4 H5 113.4
P2 Cu4 H5 110.2
Cu1 Cu4 H5 97.5
Cu6 Cu4 H5 44.3
Cu5 Cu4 H5 35.0
Cu3 Cu4 H5 93.4
H4 Cu4 H5 118.4
P3 Cu5 P5 108.10(5)
P3 Cu5 Cu2 137.41(4)
P5 Cu5 Cu2 82.67(5)
P3 Cu5 Cu6 149.88(4)
P5 Cu5 Cu6 91.63(4)
Cu2 Cu5 Cu6 65.94(2)
P3 Cu5 Cu4 95.82(4)
P5 Cu5 Cu4 150.89(4)
Cu2 Cu5 Cu4 90.94(4)
Cu6 Cu5 Cu4 60.100(19)
P3 Cu5 Cu1 97.50(4)
P5 Cu5 Cu1 132.57(4)
Cu2 Cu5 Cu1 52.68(3)
Cu6 Cu5 Cu1 84.48(2)
Cu4 Cu5 Cu1 56.88(2)
P3 Cu5 H2 104.8
P5 Cu5 H2 96.5
Cu2 Cu5 H2 32.7
Cu6 Cu5 H2 95.0
Cu4 Cu5 H2 93.1
Cu1 Cu5 H2 37.4
P3 Cu5 H5 106.0
P5 Cu5 H5 116.2
Cu2 Cu5 H5 105.2
Cu6 Cu5 H5 43.9
Cu4 Cu5 H5 38.5
Cu1 Cu5 H5 92.9
H2 Cu5 H5 124.0
P6 Cu6 P8 109.21(5)
P6 Cu6 Cu3 146.71(4)
P8 Cu6 Cu3 81.74(4)
P6 Cu6 Cu5 93.43(4)
P8 Cu6 Cu5 150.60(4)
Cu3 Cu6 Cu5 89.54(3)
P6 Cu6 Cu4 140.90(4)
P8 Cu6 Cu4 90.69(4)
Cu3 Cu6 Cu4 67.12(2)
Cu5 Cu6 Cu4 60.18(2)
P6 Cu6 Cu2 103.84(5)
P8 Cu6 Cu2 130.81(4)
Cu3 Cu6 Cu2 51.82(2)
Cu5 Cu6 Cu2 56.26(2)
Cu4 Cu6 Cu2 85.64(3)
P6 Cu6 H3 115.5
P8 Cu6 H3 92.8
Cu3 Cu6 H3 31.2
Cu5 Cu6 H3 94.0
Cu4 Cu6 H3 96.0
Cu2 Cu6 H3 39.3
P6 Cu6 H5 101.2
P8 Cu6 H5 118.0
Cu3 Cu6 H5 100.7
Cu5 Cu6 H5 36.3
Cu4 Cu6 H5 40.3
Cu2 Cu6 H5 89.1
H3 Cu6 H5 120.5
C9 P1 C3 102.7(2)
C9 P1 C1 104.5(2)
C3 P1 C1 102.7(2)
C9 P1 Cu1 121.58(18)
C3 P1 Cu1 115.46(17)
C1 P1 Cu1 107.90(15)
C15 P2 C2 103.2(2)
C15 P2 C1 102.2(2)
C2 P2 C1 103.2(2)
C15 P2 Cu4 119.91(14)
C2 P2 Cu4 117.72(15)
C1 P2 Cu4 108.43(15)
C21 P3 C27 105.7(2)
C21 P3 C2 103.4(2)
C27 P3 C2 103.9(2)
C21 P3 Cu5 118.93(16)
C27 P3 Cu5 111.40(15)
C2 P3 Cu5 112.16(14)
C35 P4 C41 104.7(2)
C35 P4 C33 101.0(2)
C41 P4 C33 103.8(2)
C35 P4 Cu2 116.90(17)
C41 P4 Cu2 121.20(16)
C33 P4 Cu2 106.64(15)
C47 P5 C33 103.1(2)
C47 P5 C34 101.7(2)
C33 P5 C34 102.6(2)
C47 P5 Cu5 120.54(16)
C33 P5 Cu5 110.71(16)
C34 P5 Cu5 116.00(14)
C59 P6 C34 104.5(2)
C59 P6 C53 104.4(2)
C34 P6 C53 101.5(2)
C59 P6 Cu6 116.25(16)
C34 P6 Cu6 108.76(16)
C53 P6 Cu6 119.54(15)
C67 P7 C73 104.4(2)
C67 P7 C65 106.6(2)
C73 P7 C65 101.9(2)
C67 P7 Cu3 118.78(15)
C73 P7 Cu3 117.84(15)
C65 P7 Cu3 105.55(15)
C79 P8 C65 101.2(2)
C79 P8 C66 103.7(2)
C65 P8 C66 101.6(2)
C79 P8 Cu6 117.84(15)
C65 P8 Cu6 111.41(16)
C66 P8 Cu6 118.64(14)
C85 P9 C91 103.8(2)
C85 P9 C66 104.5(2)
C91 P9 C66 101.7(2)
C85 P9 Cu4 119.75(15)
C91 P9 Cu4 115.74(15)
C66 P9 Cu4 109.41(15)
F8 P10 F7 133.3(16)
F8 P10 F9 90.5(14)
F7 P10 F9 136.2(14)
F5 P10 F6 123.6(15)
F8 P10 F1 87.6(6)
F5 P10 F1 88.6(7)
F7 P10 F1 91.4(8)
F9 P10 F1 89.2(7)
F6 P10 F1 87.1(9)
F8 P10 F2 92.9(6)
F5 P10 F2 91.3(7)
F7 P10 F2 88.0(8)
F9 P10 F2 91.1(7)
F6 P10 F2 92.5(9)
F1 P10 F2 179.4(4)
F5 P10 F3 178.7(14)
F6 P10 F3 55.6(11)
F1 P10 F3 92.4(8)
F2 P10 F3 87.7(8)
F5 P10 F4 91.4(14)
F6 P10 F4 144.9(13)
F1 P10 F4 92.2(6)
F2 P10 F4 88.4(6)
F3 P10 F4 89.4(11)
F8 P10 F10 177.4(11)
F7 P10 F10 47.9(9)
F9 P10 F10 88.3(12)
F1 P10 F10 90.1(6)
F2 P10 F10 89.4(6)
F6 F3 P10 61.7(8)
F3 F6 P10 62.7(9)
F10 F7 P10 69.5(10)
F7 F10 P10 62.6(9)
C98 O1 C97 120.6(18)
P1 C1 P2 108.9(2)
P1 C1 H1A 109.9
P2 C1 H1A 109.9
P1 C1 H1B 109.9
P2 C1 H1B 109.9
H1A C1 H1B 108.3
P2 C2 P3 111.1(2)
P2 C2 H2A 109.4
P3 C2 H2A 109.4
P2 C2 H2B 109.4
P3 C2 H2B 109.4
H2A C2 H2B 108.0
C8 C3 C4 118.9(5)
C8 C3 P1 122.7(4)
C4 C3 P1 118.3(4)
C3 C4 C5 120.2(6)
C3 C4 H4A 119.9
C5 C4 H4A 119.9
C6 C5 C4 120.6(6)
C6 C5 H5A 119.7
C4 C5 H5A 119.7
C5 C6 C7 119.5(6)
C5 C6 H6 120.2
C7 C6 H6 120.2
C6 C7 C8 120.9(6)
C6 C7 H7 119.5
C8 C7 H7 119.5
C3 C8 C7 119.7(6)
C3 C8 H8 120.1
C7 C8 H8 120.1
C10 C9 C14 118.4(5)
C10 C9 P1 116.8(4)
C14 C9 P1 124.7(4)
C9 C10 C11 120.8(6)
C9 C10 H10 119.6
C11 C10 H10 119.6
C10 C11 C12 119.4(6)
C10 C11 H11 120.3
C12 C11 H11 120.3
C13 C12 C11 120.9(6)
C13 C12 H12 119.6
C11 C12 H12 119.6
C12 C13 C14 119.6(7)
C12 C13 H13 120.2
C14 C13 H13 120.2
C9 C14 C13 120.8(6)
C9 C14 H14 119.6
C13 C14 H14 119.6
C16 C15 C20 118.5(5)
C16 C15 P2 121.3(4)
C20 C15 P2 119.8(4)
C15 C16 C17 120.7(5)
C15 C16 H16 119.7
C17 C16 H16 119.7
C18 C17 C16 120.6(6)
C18 C17 H17 119.7
C16 C17 H17 119.7
C17 C18 C19 119.1(5)
C17 C18 H18 120.4
C19 C18 H18 120.4
C18 C19 C20 121.8(6)
C18 C19 H19 119.1
C20 C19 H19 119.1
C19 C20 C15 119.3(6)
C19 C20 H20 120.3
C15 C20 H20 120.3
C26 C21 C22 119.7(5)
C26 C21 P3 117.7(4)
C22 C21 P3 122.6(4)
C23 C22 C21 119.9(6)
C23 C22 H22 120.0
C21 C22 H22 120.0
C24 C23 C22 119.6(7)
C24 C23 H23 120.2
C22 C23 H23 120.2
C23 C24 C25 120.6(6)
C23 C24 H24 119.7
C25 C24 H24 119.7
C26 C25 C24 119.2(6)
C26 C25 H25 120.4
C24 C25 H25 120.4
C25 C26 C21 120.8(6)
C25 C26 H26 119.6
C21 C26 H26 119.6
C32 C27 C28 119.1(5)
C32 C27 P3 120.3(4)
C28 C27 P3 119.7(4)
C27 C28 C29 119.6(6)
C27 C28 H28 120.2
C29 C28 H28 120.2
C30 C29 C28 120.8(5)
C30 C29 H29 119.6
C28 C29 H29 119.6
C29 C30 C31 119.9(5)
C29 C30 H30 120.0
C31 C30 H30 120.0
C30 C31 C32 119.9(6)
C30 C31 H31 120.1
C32 C31 H31 120.1
C27 C32 C31 120.7(6)
C27 C32 H32 119.7
C31 C32 H32 119.7
P5 C33 P4 109.7(2)
P5 C33 H33A 109.7
P4 C33 H33A 109.7
P5 C33 H33B 109.7
P4 C33 H33B 109.7
H33A C33 H33B 108.2
P6 C34 P5 110.4(2)
P6 C34 H34A 109.6
P5 C34 H34A 109.6
P6 C34 H34B 109.6
P5 C34 H34B 109.6
H34A C34 H34B 108.1
C36 C35 C40 118.0(5)
C36 C35 P4 124.3(5)
C40 C35 P4 117.7(4)
C37 C36 C35 119.5(7)
C37 C36 H36 120.2
C35 C36 H36 120.2
C38 C37 C36 121.2(7)
C38 C37 H37 119.4
C36 C37 H37 119.4
C37 C38 C39 119.5(7)
C37 C38 H38 120.3
C39 C38 H38 120.3
C40 C39 C38 120.1(7)
C40 C39 H39 119.9
C38 C39 H39 119.9
C39 C40 C35 121.6(6)
C39 C40 H40 119.2
C35 C40 H40 119.2
C46 C41 C42 119.4(5)
C46 C41 P4 123.9(4)
C42 C41 P4 116.7(4)
C43 C42 C41 120.0(5)
C43 C42 H42 120.0
C41 C42 H42 120.0
C44 C43 C42 120.1(5)
C44 C43 H43 120.0
C42 C43 H43 120.0
C45 C44 C43 120.2(5)
C45 C44 H44 119.9
C43 C44 H44 119.9
C44 C45 C46 120.2(6)
C44 C45 H45 119.9
C46 C45 H45 119.9
C41 C46 C45 120.1(5)
C41 C46 H46 120.0
C45 C46 H46 120.0
C52 C47 C48 117.9(5)
C52 C47 P5 124.8(4)
C48 C47 P5 117.3(4)
C47 C48 C49 121.1(5)
C47 C48 H48 119.5
C49 C48 H48 119.5
C50 C49 C48 120.0(6)
C50 C49 H49 120.0
C48 C49 H49 120.0
C49 C50 C51 119.6(6)
C49 C50 H50 120.2
C51 C50 H50 120.2
C50 C51 C52 121.0(6)
C50 C51 H51 119.5
C52 C51 H51 119.5
C47 C52 C51 120.4(6)
C47 C52 H52 119.8
C51 C52 H52 119.8
C54 C53 C58 119.2(5)
C54 C53 P6 122.9(4)
C58 C53 P6 117.8(4)
C53 C54 C55 120.3(6)
C53 C54 H54 119.8
C55 C54 H54 119.8
C56 C55 C54 119.9(6)
C56 C55 H55 120.1
C54 C55 H55 120.1
C55 C56 C57 120.2(5)
C55 C56 H56 119.9
C57 C56 H56 119.9
C58 C57 C56 119.8(6)
C58 C57 H57 120.1
C56 C57 H57 120.1
C57 C58 C53 120.6(6)
C57 C58 H58 119.7
C53 C58 H58 119.7
C60 C59 C64 117.9(5)
C60 C59 P6 118.2(4)
C64 C59 P6 123.8(4)
C59 C60 C61 121.2(5)
C59 C60 H60 119.4
C61 C60 H60 119.4
C60 C61 C62 119.3(6)
C60 C61 H61 120.4
C62 C61 H61 120.4
C63 C62 C61 120.3(6)
C63 C62 H62 119.9
C61 C62 H62 119.9
C62 C63 C64 120.4(6)
C62 C63 H63 119.8
C64 C63 H63 119.8
C63 C64 C59 121.0(6)
C63 C64 H64 119.5
C59 C64 H64 119.5
P8 C65 P7 109.9(2)
P8 C65 H65A 109.7
P7 C65 H65A 109.7
P8 C65 H65B 109.7
P7 C65 H65B 109.7
H65A C65 H65B 108.2
P9 C66 P8 112.5(2)
P9 C66 H66A 109.1
P8 C66 H66A 109.1
P9 C66 H66B 109.1
P8 C66 H66B 109.1
H66A C66 H66B 107.8
C68 C67 C72 118.8(4)
C68 C67 P7 125.1(4)
C72 C67 P7 116.1(4)
C69 C68 C67 120.1(5)
C69 C68 H68 120.0
C67 C68 H68 120.0
C70 C69 C68 120.3(5)
C70 C69 H69 119.9
C68 C69 H69 119.9
C71 C70 C69 120.9(5)
C71 C70 H70 119.6
C69 C70 H70 119.6
C70 C71 C72 119.5(5)
C70 C71 H71 120.3
C72 C71 H71 120.3
C71 C72 C67 120.5(5)
C71 C72 H72 119.7
C67 C72 H72 119.7
C78 C73 C74 118.8(5)
C78 C73 P7 122.8(4)
C74 C73 P7 118.3(4)
C75 C74 C73 120.1(5)
C75 C74 H74 119.9
C73 C74 H74 119.9
C74 C75 C76 120.9(6)
C74 C75 H75 119.6
C76 C75 H75 119.6
C75 C76 C77 119.6(5)
C75 C76 H76 120.2
C77 C76 H76 120.2
C76 C77 C78 119.9(5)
C76 C77 H77 120.1
C78 C77 H77 120.1
C73 C78 C77 120.7(5)
C73 C78 H78 119.7
C77 C78 H78 119.7
C80 C79 C84 118.4(4)
C80 C79 P8 119.9(4)
C84 C79 P8 121.6(4)
C79 C80 C81 120.5(5)
C79 C80 H80 119.7
C81 C80 H80 119.7
C80 C81 C82 120.7(6)
C80 C81 H81 119.7
C82 C81 H81 119.7
C83 C82 C81 119.1(5)
C83 C82 H82 120.5
C81 C82 H82 120.5
C82 C83 C84 120.6(5)
C82 C83 H83 119.7
C84 C83 H83 119.7
C83 C84 C79 120.5(5)
C83 C84 H84 119.7
C79 C84 H84 119.7
C90 C85 C86 119.2(5)
C90 C85 P9 118.0(4)
C86 C85 P9 122.7(4)
C87 C86 C85 120.1(5)
C87 C86 H86 119.9
C85 C86 H86 119.9
C86 C87 C88 120.0(5)
C86 C87 H87 120.0
C88 C87 H87 120.0
C89 C88 C87 120.1(6)
C89 C88 H88 120.0
C87 C88 H88 120.0
C88 C89 C90 120.4(6)
C88 C89 H89 119.8
C90 C89 H89 119.8
C85 C90 C89 120.2(5)
C85 C90 H90 119.9
C89 C90 H90 119.9
C92 C91 C96 119.0(4)
C92 C91 P9 117.3(4)
C96 C91 P9 123.5(4)
C91 C92 C93 120.5(5)
C91 C92 H92 119.8
C93 C92 H92 119.8
C94 C93 C92 119.9(5)
C94 C93 H93 120.0
C92 C93 H93 120.0
C95 C94 C93 120.4(5)
C95 C94 H94 119.8
C93 C94 H94 119.8
C94 C95 C96 120.4(5)
C94 C95 H95 119.8
C96 C95 H95 119.8
C91 C96 C95 119.8(5)
C91 C96 H96 120.1
C95 C96 H96 120.1
C100 C97 O1 116(2)
C100 C97 H97A 108.2
O1 C97 H97A 108.2
C100 C97 H97B 108.2
O1 C97 H97B 108.2
H97A C97 H97B 107.3
O1 C98 C99 110.7(17)
O1 C98 H98A 109.5
C99 C98 H98A 109.5
O1 C98 H98B 109.5
C99 C98 H98B 109.5
H98A C98 H98B 108.1
C98 C99 H99A 109.5
C98 C99 H99B 109.5
H99A C99 H99B 109.5
C98 C99 H99C 109.5
H99A C99 H99C 109.5
H99B C99 H99C 109.5
C97 C100 H10A 120.0
C97 C100 H10B 120.0
H10A C100 H10B 120.0
O6 C102 C118 119.6(13)
O6 C102 C117 124.5(12)
C118 C102 C117 115.7(11)
C104 C103 H10C 109.5
C104 C103 H10D 109.5
H10C C103 H10D 109.5
C104 C103 H10E 109.5
H10C C103 H10E 109.5
H10D C103 H10E 109.5
O7 C104 C120 123.5(18)
O7 C104 C103 116.4(17)
C120 C104 C103 120.2(15)
C116 C105 H10F 109.5
C116 C105 H10G 109.5
H10F C105 H10G 109.5
C116 C105 H10H 109.5
H10F C105 H10H 109.5
H10G C105 H10H 109.5
C116 C106 H10I 109.5
C116 C106 H10J 109.5
H10I C106 H10J 109.5
C116 C106 H10K 109.5
H10I C106 H10K 109.5
H10J C106 H10K 109.5
O4 C107 C109 123.4(9)
O4 C107 C108 120.4(10)
C109 C107 C108 116.1(10)
C107 C108 H10L 109.5
C107 C108 H10M 109.5
H10L C108 H10M 109.5
C107 C108 H10N 109.5
H10L C108 H10N 109.5
H10M C108 H10N 109.5
C107 C109 H10O 109.5
C107 C109 H10P 109.5
H10O C109 H10P 109.5
C107 C109 H10Q 109.5
H10O C109 H10Q 109.5
H10P C109 H10Q 109.5
C111 C110 H11A 109.5
C111 C110 H11B 109.5
H11A C110 H11B 109.5
C111 C110 H11C 109.5
H11A C110 H11C 109.5
H11B C110 H11C 109.5
O2 C111 C110 123.6(12)
O2 C111 C112 122.7(12)
C110 C111 C112 113.7(12)
C111 C112 H11D 109.5
C111 C112 H11E 109.5
H11D C112 H11E 109.5
C111 C112 H11F 109.5
H11D C112 H11F 109.5
H11E C112 H11F 109.5
O5 C113 C115 122.9(10)
O5 C113 C114 121.7(9)
C115 C113 C114 115.4(9)
C113 C114 H11G 109.5
C113 C114 H11H 109.5
H11G C114 H11H 109.5
C113 C114 H11I 109.5
H11G C114 H11I 109.5
H11H C114 H11I 109.5
C113 C115 H11J 109.5
C113 C115 H11K 109.5
H11J C115 H11K 109.5
C113 C115 H11L 109.5
H11J C115 H11L 109.5
H11K C115 H11L 109.5
O3 C116 C105 122.6(7)
O3 C116 C106 121.5(8)
C105 C116 C106 115.9(7)
C102 C117 H11M 109.5
C102 C117 H11N 109.5
H11M C117 H11N 109.5
C102 C117 H11O 109.5
H11M C117 H11O 109.5
H11N C117 H11O 109.5
C102 C118 H11P 109.5
C102 C118 H11Q 109.5
H11P C118 H11Q 109.5
C102 C118 H11R 109.5
H11P C118 H11R 109.5
H11Q C118 H11R 109.5
C104 C120 H12A 109.5
C104 C120 H12B 109.5
H12A C120 H12B 109.5
C104 C120 H12C 109.5
H12A C120 H12C 109.5
H12B C120 H12C 109.5

loop_
_geom_bond_atom_site_label_1
_geom_bond_atom_site_label_2
_geom_bond_distance
Cu1 P1 2.2151(13)
Cu1 Cu3 2.4306(7)
Cu1 Cu2 2.4529(9)
Cu1 Cu4 2.6557(10)
Cu1 Cu5 2.8747(14)
Cu1 H1 1.8608
Cu1 H2 1.8477
Cu1 H4 1.5455
Cu2 P4 2.2058(15)
Cu2 Cu3 2.4236(10)
Cu2 Cu5 2.6321(11)
Cu2 Cu6 2.8903(11)
Cu2 H1 1.7554
Cu2 H2 1.5203
Cu2 H3 1.9536
Cu3 P7 2.1925(12)
Cu3 Cu6 2.6299(13)
Cu3 Cu4 2.9408(11)
Cu3 H1 1.7103
Cu3 H3 1.5288
Cu3 H4 1.8331
Cu4 P9 2.2769(14)
Cu4 P2 2.3028(11)
Cu4 Cu6 2.6889(8)
Cu4 Cu5 2.6910(11)
Cu4 H4 1.6526
Cu4 H5 1.7475
Cu5 P3 2.2583(12)
Cu5 P5 2.3094(14)
Cu5 Cu6 2.6787(7)
Cu5 H2 1.6807
Cu5 H5 1.6092
Cu6 P6 2.2813(14)
Cu6 P8 2.2834(13)
Cu6 H3 1.5563
Cu6 H5 1.8854
P1 C9 1.834(5)
P1 C3 1.841(5)
P1 C1 1.852(5)
P2 C15 1.835(5)
P2 C2 1.853(4)
P2 C1 1.853(5)
P3 C21 1.831(5)
P3 C27 1.838(5)
P3 C2 1.855(5)
P4 C35 1.827(5)
P4 C41 1.832(5)
P4 C33 1.861(5)
P5 C47 1.841(5)
P5 C33 1.844(5)
P5 C34 1.850(5)
P6 C59 1.831(5)
P6 C34 1.834(5)
P6 C53 1.839(5)
P7 C67 1.824(5)
P7 C73 1.834(5)
P7 C65 1.844(5)
P8 C79 1.832(5)
P8 C65 1.844(5)
P8 C66 1.858(5)
P9 C85 1.828(5)
P9 C91 1.844(5)
P9 C66 1.851(4)
P10 F8 1.491(11)
P10 F5 1.494(12)
P10 F7 1.519(14)
P10 F9 1.563(14)
P10 F6 1.573(15)
P10 F1 1.587(5)
P10 F2 1.588(5)
P10 F3 1.588(13)
P10 F4 1.593(12)
P10 F10 1.604(13)
F3 F6 1.47(3)
F7 F10 1.27(2)
O1 C98 1.383(19)
O1 C97 1.56(2)
O2 C111 1.211(12)
O3 C116 1.215(9)
O4 C107 1.214(11)
O5 C113 1.197(10)
O6 C102 1.193(12)
O7 C104 1.233(15)
C1 H1A 0.9900
C1 H1B 0.9900
C2 H2A 0.9900
C2 H2B 0.9900
C3 C8 1.390(8)
C3 C4 1.394(7)
C4 C5 1.403(8)
C4 H4A 0.9500
C5 C6 1.368(10)
C5 H5A 0.9500
C6 C7 1.376(10)
C6 H6 0.9500
C7 C8 1.405(8)
C7 H7 0.9500
C8 H8 0.9500
C9 C10 1.383(8)
C9 C14 1.388(8)
C10 C11 1.389(8)
C10 H10 0.9500
C11 C12 1.391(10)
C11 H11 0.9500
C12 C13 1.348(11)
C12 H12 0.9500
C13 C14 1.402(9)
C13 H13 0.9500
C14 H14 0.9500
C15 C16 1.387(7)
C15 C20 1.403(7)
C16 C17 1.394(7)
C16 H16 0.9500
C17 C18 1.369(9)
C17 H17 0.9500
C18 C19 1.371(9)
C18 H18 0.9500
C19 C20 1.388(8)
C19 H19 0.9500
C20 H20 0.9500
C21 C26 1.389(7)
C21 C22 1.400(7)
C22 C23 1.395(8)
C22 H22 0.9500
C23 C24 1.390(11)
C23 H23 0.9500
C24 C25 1.399(11)
C24 H24 0.9500
C25 C26 1.387(8)
C25 H25 0.9500
C26 H26 0.9500
C27 C32 1.388(8)
C27 C28 1.395(7)
C28 C29 1.400(8)
C28 H28 0.9500
C29 C30 1.376(10)
C29 H29 0.9500
C30 C31 1.377(9)
C30 H30 0.9500
C31 C32 1.400(7)
C31 H31 0.9500
C32 H32 0.9500
C33 H33A 0.9900
C33 H33B 0.9900
C34 H34A 0.9900
C34 H34B 0.9900
C35 C36 1.394(8)
C35 C40 1.401(8)
C36 C37 1.387(10)
C36 H36 0.9500
C37 C38 1.373(11)
C37 H37 0.9500
C38 C39 1.376(11)
C38 H38 0.9500
C39 C40 1.361(9)
C39 H39 0.9500
C40 H40 0.9500
C41 C46 1.383(7)
C41 C42 1.403(7)
C42 C43 1.395(8)
C42 H42 0.9500
C43 C44 1.384(9)
C43 H43 0.9500
C44 C45 1.376(9)
C44 H44 0.9500
C45 C46 1.404(8)
C45 H45 0.9500
C46 H46 0.9500
C47 C52 1.383(7)
C47 C48 1.388(8)
C48 C49 1.400(7)
C48 H48 0.9500
C49 C50 1.365(10)
C49 H49 0.9500
C50 C51 1.364(11)
C50 H50 0.9500
C51 C52 1.397(8)
C51 H51 0.9500
C52 H52 0.9500
C53 C54 1.387(7)
C53 C58 1.397(8)
C54 C55 1.405(7)
C54 H54 0.9500
C55 C56 1.381(10)
C55 H55 0.9500
C56 C57 1.392(10)
C56 H56 0.9500
C57 C58 1.390(8)
C57 H57 0.9500
C58 H58 0.9500
C59 C60 1.387(8)
C59 C64 1.400(7)
C60 C61 1.390(8)
C60 H60 0.9500
C61 C62 1.400(10)
C61 H61 0.9500
C62 C63 1.356(10)
C62 H62 0.9500
C63 C64 1.386(9)
C63 H63 0.9500
C64 H64 0.9500
C65 H65A 0.9900
C65 H65B 0.9900
C66 H66A 0.9900
C66 H66B 0.9900
C67 C68 1.400(7)
C67 C72 1.406(7)
C68 C69 1.394(7)
C68 H68 0.9500
C69 C70 1.382(8)
C69 H69 0.9500
C70 C71 1.378(8)
C70 H70 0.9500
C71 C72 1.400(7)
C71 H71 0.9500
C72 H72 0.9500
C73 C78 1.386(7)
C73 C74 1.404(7)
C74 C75 1.375(8)
C74 H74 0.9500
C75 C76 1.380(9)
C75 H75 0.9500
C76 C77 1.387(9)
C76 H76 0.9500
C77 C78 1.391(8)
C77 H77 0.9500
C78 H78 0.9500
C79 C80 1.389(8)
C79 C84 1.403(7)
C80 C81 1.392(8)
C80 H80 0.9500
C81 C82 1.393(9)
C81 H81 0.9500
C82 C83 1.379(9)
C82 H82 0.9500
C83 C84 1.395(7)
C83 H83 0.9500
C84 H84 0.9500
C85 C90 1.388(7)
C85 C86 1.410(7)
C86 C87 1.390(8)
C86 H86 0.9500
C87 C88 1.398(10)
C87 H87 0.9500
C88 C89 1.374(10)
C88 H88 0.9500
C89 C90 1.403(8)
C89 H89 0.9500
C90 H90 0.9500
C91 C92 1.392(7)
C91 C96 1.398(7)
C92 C93 1.402(7)
C92 H92 0.9500
C93 C94 1.382(9)
C93 H93 0.9500
C94 C95 1.367(9)
C94 H94 0.9500
C95 C96 1.411(7)
C95 H95 0.9500
C96 H96 0.9500
C97 C100 1.29(3)
C97 H97A 0.9900
C97 H97B 0.9900
C98 C99 1.46(3)
C98 H98A 0.9900
C98 H98B 0.9900
C99 H99A 0.9800
C99 H99B 0.9800
C99 H99C 0.9800
C100 H10A 0.9500
C100 H10B 0.9500
C102 C118 1.364(16)
C102 C117 1.499(18)
C103 C104 1.45(2)
C103 H10C 0.9800
C103 H10D 0.9800
C103 H10E 0.9800
C104 C120 1.37(2)
C105 C116 1.482(11)
C105 H10F 0.9800
C105 H10G 0.9800
C105 H10H 0.9800
C106 C116 1.495(11)
C106 H10I 0.9800
C106 H10J 0.9800
C106 H10K 0.9800
C107 C109 1.452(14)
C107 C108 1.495(12)
C108 H10L 0.9800
C108 H10M 0.9800
C108 H10N 0.9800
C109 H10O 0.9800
C109 H10P 0.9800
C109 H10Q 0.9800
C110 C111 1.462(17)
C110 H11A 0.9800
C110 H11B 0.9800
C110 H11C 0.9800
C111 C112 1.490(15)
C112 H11D 0.9800
C112 H11E 0.9800
C112 H11F 0.9800
C113 C115 1.459(12)
C113 C114 1.520(14)
C114 H11G 0.9800
C114 H11H 0.9800
C114 H11I 0.9800
C115 H11J 0.9800
C115 H11K 0.9800
C115 H11L 0.9800
C117 H11M 0.9800
C117 H11N 0.9800
C117 H11O 0.9800
C118 H11P 0.9800
C118 H11Q 0.9800
C118 H11R 0.9800
C120 H12A 0.9800
C120 H12B 0.9800
C120 H12C 0.9800

loop_
_geom_torsion_atom_site_label_1
_geom_torsion_atom_site_label_2
_geom_torsion_atom_site_label_3
_geom_torsion_atom_site_label_4
_geom_torsion
F1 P10 F3 F6 84.8(12)
F2 P10 F3 F6 -94.6(12)
F4 P10 F3 F6 177.0(13)
F5 P10 F6 F3 178.7(12)
F1 P10 F6 F3 -94.9(11)
F2 P10 F6 F3 85.5(11)
F4 P10 F6 F3 -5(2)
F8 P10 F7 F10 176.9(10)
F9 P10 F7 F10 -1.5(19)
F1 P10 F7 F10 88.9(10)
F2 P10 F7 F10 -91.0(10)
F9 P10 F10 F7 179.0(13)
F1 P10 F10 F7 -91.8(11)
F2 P10 F10 F7 87.8(11)
C9 P1 C1 P2 -106.3(3)
C3 P1 C1 P2 146.8(2)
Cu1 P1 C1 P2 24.4(3)
C15 P2 C1 P1 173.7(2)
C2 P2 C1 P1 66.9(3)
Cu4 P2 C1 P1 -58.7(2)
C15 P2 C2 P3 111.2(3)
C1 P2 C2 P3 -142.7(2)
Cu4 P2 C2 P3 -23.4(3)
C21 P3 C2 P2 -92.5(3)
C27 P3 C2 P2 157.3(2)
Cu5 P3 C2 P2 36.9(3)
C9 P1 C3 C8 -77.9(5)
C1 P1 C3 C8 30.4(5)
Cu1 P1 C3 C8 147.5(5)
C9 P1 C3 C4 104.4(4)
C1 P1 C3 C4 -147.3(4)
Cu1 P1 C3 C4 -30.2(5)
C8 C3 C4 C5 1.3(8)
P1 C3 C4 C5 179.1(4)
C3 C4 C5 C6 -2.3(9)
C4 C5 C6 C7 0.9(10)
C5 C6 C7 C8 1.5(11)
C4 C3 C8 C7 1.1(9)
P1 C3 C8 C7 -176.6(5)
C6 C7 C8 C3 -2.5(11)
C3 P1 C9 C10 -105.3(5)
C1 P1 C9 C10 147.8(4)
Cu1 P1 C9 C10 25.6(5)
C3 P1 C9 C14 72.8(6)
C1 P1 C9 C14 -34.1(6)
Cu1 P1 C9 C14 -156.2(5)
C14 C9 C10 C11 0.0(9)
P1 C9 C10 C11 178.3(5)
C9 C10 C11 C12 -0.1(11)
C10 C11 C12 C13 1.1(12)
C11 C12 C13 C14 -1.8(13)
C10 C9 C14 C13 -0.7(10)
P1 C9 C14 C13 -178.9(6)
C12 C13 C14 C9 1.7(13)
C2 P2 C15 C16 -40.5(4)
C1 P2 C15 C16 -147.4(4)
Cu4 P2 C15 C16 92.8(4)
C2 P2 C15 C20 146.3(4)
C1 P2 C15 C20 39.4(4)
Cu4 P2 C15 C20 -80.4(4)
C20 C15 C16 C17 0.6(7)
P2 C15 C16 C17 -172.7(4)
C15 C16 C17 C18 -0.5(8)
C16 C17 C18 C19 0.0(9)
C17 C18 C19 C20 0.4(10)
C18 C19 C20 C15 -0.3(10)
C16 C15 C20 C19 -0.2(8)
P2 C15 C20 C19 173.2(5)
C27 P3 C21 C26 -149.3(4)
C2 P3 C21 C26 101.8(4)
Cu5 P3 C21 C26 -23.3(4)
C27 P3 C21 C22 28.8(5)
C2 P3 C21 C22 -80.0(5)
Cu5 P3 C21 C22 154.9(4)
C26 C21 C22 C23 2.5(9)
P3 C21 C22 C23 -175.6(5)
C21 C22 C23 C24 -4.4(11)
C22 C23 C24 C25 2.9(13)
C23 C24 C25 C26 0.5(12)
C24 C25 C26 C21 -2.5(9)
C22 C21 C26 C25 1.0(8)
P3 C21 C26 C25 179.2(4)
C21 P3 C27 C32 -147.9(4)
C2 P3 C27 C32 -39.3(5)
Cu5 P3 C27 C32 81.6(4)
C21 P3 C27 C28 43.0(4)
C2 P3 C27 C28 151.5(4)
Cu5 P3 C27 C28 -87.6(4)
C32 C27 C28 C29 0.8(8)
P3 C27 C28 C29 170.1(4)
C27 C28 C29 C30 -0.7(8)
C28 C29 C30 C31 1.3(9)
C29 C30 C31 C32 -1.9(9)
C28 C27 C32 C31 -1.5(8)
P3 C27 C32 C31 -170.7(4)
C30 C31 C32 C27 2.0(9)
C47 P5 C33 P4 172.9(2)
C34 P5 C33 P4 67.5(3)
Cu5 P5 C33 P4 -56.9(3)
C35 P4 C33 P5 150.9(3)
C41 P4 C33 P5 -100.8(3)
Cu2 P4 C33 P5 28.3(3)
C59 P6 C34 P5 -78.0(3)
C53 P6 C34 P5 173.7(2)
Cu6 P6 C34 P5 46.8(3)
C47 P5 C34 P6 106.6(3)
C33 P5 C34 P6 -146.9(2)
Cu5 P5 C34 P6 -26.1(3)
C41 P4 C35 C36 -4.0(6)
C33 P4 C35 C36 103.6(5)
Cu2 P4 C35 C36 -141.2(5)
C41 P4 C35 C40 178.2(4)
C33 P4 C35 C40 -74.2(5)
Cu2 P4 C35 C40 41.0(5)
C40 C35 C36 C37 -0.9(10)
P4 C35 C36 C37 -178.7(6)
C35 C36 C37 C38 0.6(13)
C36 C37 C38 C39 -0.6(15)
C37 C38 C39 C40 0.9(13)
C38 C39 C40 C35 -1.3(11)
C36 C35 C40 C39 1.3(9)
P4 C35 C40 C39 179.2(5)
C35 P4 C41 C46 71.2(5)
C33 P4 C41 C46 -34.3(5)
Cu2 P4 C41 C46 -153.9(4)
C35 P4 C41 C42 -110.9(5)
C33 P4 C41 C42 143.6(4)
Cu2 P4 C41 C42 24.0(5)
C46 C41 C42 C43 0.7(9)
P4 C41 C42 C43 -177.3(5)
C41 C42 C43 C44 -0.6(10)
C42 C43 C44 C45 1.1(10)
C43 C44 C45 C46 -1.7(10)
C42 C41 C46 C45 -1.2(9)
P4 C41 C46 C45 176.6(5)
C44 C45 C46 C41 1.8(10)
C33 P5 C47 C52 -21.9(5)
C34 P5 C47 C52 84.2(5)
Cu5 P5 C47 C52 -145.9(5)
C33 P5 C47 C48 157.4(4)
C34 P5 C47 C48 -96.5(4)
Cu5 P5 C47 C48 33.4(4)
C52 C47 C48 C49 0.2(8)
P5 C47 C48 C49 -179.1(4)
C47 C48 C49 C50 -0.8(9)
C48 C49 C50 C51 0.5(10)
C49 C50 C51 C52 0.3(12)
C48 C47 C52 C51 0.6(10)
P5 C47 C52 C51 179.9(6)
C50 C51 C52 C47 -0.9(12)
C59 P6 C53 C54 15.3(5)
C34 P6 C53 C54 123.7(4)
Cu6 P6 C53 C54 -116.8(4)
C59 P6 C53 C58 -168.7(4)
C34 P6 C53 C58 -60.4(4)
Cu6 P6 C53 C58 59.1(4)
C58 C53 C54 C55 1.8(8)
P6 C53 C54 C55 177.7(4)
C53 C54 C55 C56 0.2(9)
C54 C55 C56 C57 -1.2(9)
C55 C56 C57 C58 0.2(9)
C56 C57 C58 C53 1.8(9)
C54 C53 C58 C57 -2.8(8)
P6 C53 C58 C57 -178.9(4)
C34 P6 C59 C60 142.7(4)
C53 P6 C59 C60 -111.1(4)
Cu6 P6 C59 C60 22.9(4)
C34 P6 C59 C64 -36.4(5)
C53 P6 C59 C64 69.8(4)
Cu6 P6 C59 C64 -156.2(4)
C64 C59 C60 C61 -0.5(8)
P6 C59 C60 C61 -179.7(4)
C59 C60 C61 C62 0.9(9)
C60 C61 C62 C63 -0.3(9)
C61 C62 C63 C64 -0.9(9)
C62 C63 C64 C59 1.3(8)
C60 C59 C64 C63 -0.7(7)
P6 C59 C64 C63 178.5(4)
C79 P8 C65 P7 176.1(2)
C66 P8 C65 P7 69.5(3)
Cu6 P8 C65 P7 -57.8(2)
C67 P7 C65 P8 -98.5(3)
C73 P7 C65 P8 152.3(2)
Cu3 P7 C65 P8 28.7(2)
C85 P9 C66 P8 -93.6(3)
C91 P9 C66 P8 158.7(2)
Cu4 P9 C66 P8 35.8(3)
C79 P8 C66 P9 112.9(3)
C65 P8 C66 P9 -142.4(2)
Cu6 P8 C66 P9 -20.0(3)
C73 P7 C67 C68 87.6(5)
C65 P7 C67 C68 -19.9(5)
Cu3 P7 C67 C68 -138.7(4)
C73 P7 C67 C72 -93.5(4)
C65 P7 C67 C72 159.1(4)
Cu3 P7 C67 C72 40.3(4)
C72 C67 C68 C69 -1.0(8)
P7 C67 C68 C69 177.9(4)
C67 C68 C69 C70 -0.1(9)
C68 C69 C70 C71 1.2(10)
C69 C70 C71 C72 -1.1(9)
C70 C71 C72 C67 -0.1(9)
C68 C67 C72 C71 1.1(8)
P7 C67 C72 C71 -178.0(4)
C67 P7 C73 C78 9.8(5)
C65 P7 C73 C78 120.6(4)
Cu3 P7 C73 C78 -124.5(4)
C67 P7 C73 C74 -172.9(4)
C65 P7 C73 C74 -62.1(4)
Cu3 P7 C73 C74 52.8(4)
C78 C73 C74 C75 -1.0(8)
P7 C73 C74 C75 -178.4(4)
C73 C74 C75 C76 1.0(9)
C74 C75 C76 C77 -0.4(9)
C75 C76 C77 C78 -0.3(9)
C74 C73 C78 C77 0.4(8)
P7 C73 C78 C77 177.7(4)
C76 C77 C78 C73 0.2(9)
C65 P8 C79 C80 -153.9(4)
C66 P8 C79 C80 -48.9(4)
Cu6 P8 C79 C80 84.4(4)
C65 P8 C79 C84 30.5(4)
C66 P8 C79 C84 135.4(4)
Cu6 P8 C79 C84 -91.2(4)
C84 C79 C80 C81 -3.8(8)
P8 C79 C80 C81 -179.6(5)
C79 C80 C81 C82 0.6(10)
C80 C81 C82 C83 1.8(10)
C81 C82 C83 C84 -1.0(9)
C82 C83 C84 C79 -2.2(8)
C80 C79 C84 C83 4.6(7)
P8 C79 C84 C83 -179.7(4)
C91 P9 C85 C90 -122.0(4)
C66 P9 C85 C90 131.8(4)
Cu4 P9 C85 C90 8.9(5)
C91 P9 C85 C86 61.2(5)
C66 P9 C85 C86 -45.0(5)
Cu4 P9 C85 C86 -167.9(3)
C90 C85 C86 C87 -0.7(8)
P9 C85 C86 C87 176.0(4)
C85 C86 C87 C88 -0.2(9)
C86 C87 C88 C89 2.1(11)
C87 C88 C89 C90 -3.2(11)
C86 C85 C90 C89 -0.4(8)
P9 C85 C90 C89 -177.3(5)
C88 C89 C90 C85 2.3(10)
C85 P9 C91 C92 -176.5(4)
C66 P9 C91 C92 -68.3(4)
Cu4 P9 C91 C92 50.2(4)
C85 P9 C91 C96 8.8(4)
C66 P9 C91 C96 117.1(4)
Cu4 P9 C91 C96 -124.5(4)
C96 C91 C92 C93 -2.6(7)
P9 C91 C92 C93 -177.6(4)
C91 C92 C93 C94 1.5(9)
C92 C93 C94 C95 0.2(9)
C93 C94 C95 C96 -0.5(9)
C92 C91 C96 C95 2.2(7)
P9 C91 C96 C95 176.8(4)
C94 C95 C96 C91 -0.7(8)
C98 O1 C97 C100 168(2)
C97 O1 C98 C99 -159(2)
